data_1560781
loop_
_publ_author_name
'Contejean, Zaria I.'
'LaDuca, Robert L.'

_publ_section_title
;
 Nitroaromatic-detecting zinc and cadmium coordination polymers with
 methyl-substituted aliphatic dicarboxylate and 4,4&#x2032;-dipyridylamine
 ligands and diverse topologies
;
_journal_name_full 'Journal of Solid State Chemistry'
_journal_page_first 44
_journal_page_last 53
_journal_paper_doi 10.1016/j.jssc.2018.06.034
_journal_volume 266
_journal_year 2018
_chemical_formula_moiety '2(C68 H76 Cd4 N12 O16)'
_chemical_formula_sum 'C136 H152 Cd8 N24 O32'
_chemical_formula_weight 3534.01
_space_group_crystal_system orthorhombic
_space_group_IT_number 19
_space_group_name_Hall 'P 2ac 2ab'
_space_group_name_H-M_alt 'P 21 21 21'
_atom_sites_solution_hydrogens geom
_atom_sites_solution_primary dual
_cell_angle_alpha 90
_cell_angle_beta 90
_cell_angle_gamma 90
_cell_formula_units_Z 4
_cell_length_a 20.0114(15)
_cell_length_b 24.6279(19)
_cell_length_c 28.424(2)
_cell_measurement_reflns_used 9890
_cell_measurement_temperature 173(2)
_cell_measurement_theta_max 24.90
_cell_measurement_theta_min 2.19
_cell_volume 14008.4(18)
_computing_cell_refinement 'APEX2 (BRUKER, V2012.10-0, 2012)'
_computing_data_collection 'COSMO (BRUKER, V1.61, 2009)'
_computing_data_reduction 'SAINT v8.34A (Bruker, 2013)'
_computing_molecular_graphics
;
O. V. Dolomanov, L. J. Bourhis, R. J. Gildea, J. A. K. Howard and H. Puschmann,
OLEX2: a complete structure solution, refinement and analysis program.
J. Appl. Cryst. (2009). 42, 339-341.
;
_computing_publication_material
;
O. V. Dolomanov, L. J. Bourhis, R. J. Gildea, J. A. K. Howard and H. Puschmann,
OLEX2: a complete structure solution, refinement and analysis program.
J. Appl. Cryst. (2009). 42, 339-341.
;
_computing_structure_refinement 'SHELXL (Sheldrick, Acta Cryst. A64 2008, 112-122)'
_computing_structure_solution 'SHELXS (Sheldrick, Acta Cryst. A64 2008, 112-122)'
_diffrn_ambient_temperature 173.15
_diffrn_detector_area_resol_mean 8.4
_diffrn_measured_fraction_theta_full 1.000
_diffrn_measured_fraction_theta_max 0.997
_diffrn_measurement_device_type 'Bruker APEX-II CCD'
_diffrn_measurement_method \w
_diffrn_radiation_monochromator graphite
_diffrn_radiation_type MoK\a
_diffrn_radiation_wavelength 0.71073
_diffrn_reflns_av_R_equivalents 0.1339
_diffrn_reflns_av_unetI/netI 0.1245
_diffrn_reflns_Laue_measured_fraction_full 1.000
_diffrn_reflns_Laue_measured_fraction_max 0.997
_diffrn_reflns_limit_h_max 24
_diffrn_reflns_limit_h_min -24
_diffrn_reflns_limit_k_max 29
_diffrn_reflns_limit_k_min -29
_diffrn_reflns_limit_l_max 34
_diffrn_reflns_limit_l_min -34
_diffrn_reflns_number 115016
_diffrn_reflns_point_group_measured_fraction_full 1.000
_diffrn_reflns_point_group_measured_fraction_max 0.997
_diffrn_reflns_theta_full 25.242
_diffrn_reflns_theta_max 25.447
_diffrn_reflns_theta_min 1.094
_diffrn_source 'sealed tube'
_diffrn_standards_number 0
_exptl_absorpt_coefficient_mu 1.274
_exptl_absorpt_correction_T_max 0.7452
_exptl_absorpt_correction_T_min 0.6644
_exptl_absorpt_correction_type multi-scan
_exptl_absorpt_process_details
'SADABS-2014/5 (Bruker,2014/5) was used for absorption correction. wR2(int) was 0.0898 before and 0.0841 after correction. The Ratio of minimum to maximum transmission is 0.8916. The \l/2 correction factor is 0.00150.'
_exptl_crystal_colour colourless
_exptl_crystal_density_diffrn 1.676
_exptl_crystal_description block
_exptl_crystal_F_000 7104
_exptl_crystal_size_max 0.201
_exptl_crystal_size_mid 0.137
_exptl_crystal_size_min 0.1
_refine_diff_density_max 2.472
_refine_diff_density_min -1.142
_refine_diff_density_rms 0.182
_refine_ls_abs_structure_details
;
 Refined as an inversion twin.
;
_refine_ls_abs_structure_Flack 0.40(6)
_refine_ls_extinction_coef .
_refine_ls_extinction_method none
_refine_ls_goodness_of_fit_ref 1.028
_refine_ls_hydrogen_treatment constr
_refine_ls_matrix_type full
_refine_ls_number_parameters 772
_refine_ls_number_reflns 25838
_refine_ls_number_restraints 9
_refine_ls_restrained_S_all 1.029
_refine_ls_R_factor_all 0.1326
_refine_ls_R_factor_gt 0.0688
_refine_ls_shift/su_max 0.000
_refine_ls_shift/su_mean 0.000
_refine_ls_structure_factor_coef Fsqd
_refine_ls_weighting_details 'w=1/[\s^2^(Fo^2^)+(0.0672P)^2^+14.0622P] where P=(Fo^2^+2Fc^2^)/3'
_refine_ls_weighting_scheme calc
_refine_ls_wR_factor_gt 0.1494
_refine_ls_wR_factor_ref 0.1852
_reflns_Friedel_coverage 0.858
_reflns_Friedel_fraction_full 1.000
_reflns_Friedel_fraction_max 0.996
_reflns_number_gt 14829
_reflns_number_total 25838
_reflns_threshold_expression 'I > 2\s(I)'
_cod_data_source_file 0cd33dmgdpainversiontwinfinal.cif
_cod_data_source_block pbca3
_cod_depositor_comments
;
The following automatic conversions were performed:

data item '_exptl_absorpt_correction_type' value 'Multi-scan' was
changed to 'multi-scan' in accordance with the built-in table derived
from the CIF Core dictionary named 'cif_core.dic' version 2.4.5 last
updated on 2014-11-21.

Automatic conversion script
Id: cif_fix_values 8369 2020-08-20 11:38:08Z andrius 
;
_cod_original_cell_volume 14008.4(19)
_cod_database_code 1560781
_shelx_space_group_comment
;
The symmetry employed for this shelxl refinement is uniquely defined
by the following loop, which should always be used as a source of
symmetry information in preference to the above space-group names.
They are only intended as comments.
;
_shelx_estimated_absorpt_t_max 0.883
_shelx_estimated_absorpt_t_min 0.784
_olex2_refinement_description
;
1. Twinned data refinement
 Scales: 0.60(6)
 0.40(6)
2. Fixed Uiso
 At 1.2 times of:
  All C(H) groups, All C(H,H) groups, All N(H) groups
 At 1.5 times of:
  All C(H,H,H) groups
3. Restrained distances
 C93-C94
 1.55 with sigma of 0.02
 C93-C96
 1.55 with sigma of 0.02
 C93-C97
 1.55 with sigma of 0.02
 C93-C98
 1.55 with sigma of 0.02
 C92-C93
 1.55 with sigma of 0.02
 C153-C152
 1.55 with sigma of 0.02
 C153-C154
 1.55 with sigma of 0.02
 C153-C157
 1.55 with sigma of 0.02
 C153-C156
 1.55 with sigma of 0.02
4. Uiso/Uaniso restraints and constraints
Uanis(C45) = Uanis(N13) = Uanis(C41) = Uanis(C42) = Uanis(C43) = Uanis(C44) =
Uanis(N14) = Uanis(C48) = Uanis(C47) = Uanis(C46) = Uanis(N15) = Uanis(C49) =
Uanis(C50)
Uanis(N10) = Uanis(C37) = Uanis(C38) = Uanis(C36) = Uanis(C40) = Uanis(C39) =
Uanis(N11) = Uanis(C33) = Uanis(C34) = Uanis(C32) = Uanis(C31) = Uanis(N12) =
Uanis(C35)
Uanis(C70) = Uanis(N21) = Uanis(C66) = Uanis(C67) = Uanis(C68) = Uanis(C69) =
Uanis(N20) = Uanis(C63) = Uanis(C62) = Uanis(C61) = Uanis(N19) = Uanis(C65) =
Uanis(C64)
Uanis(C78) = Uanis(C79) = Uanis(C80) = Uanis(N24) = Uanis(C76) = Uanis(C77) =
Uanis(C73) = Uanis(C72) = Uanis(C71) = Uanis(N22) = Uanis(C75) = Uanis(C74)
Uanis(N6) = Uanis(C20) = Uanis(C19) = Uanis(C18) = Uanis(C17) = Uanis(C16) =
Uanis(N5) = Uanis(C13) = Uanis(C12) = Uanis(C11) = Uanis(N4) = Uanis(C15) =
Uanis(C14)
Uanis(N7) = Uanis(C25) = Uanis(C21) = Uanis(C22) = Uanis(C23) = Uanis(C24) =
Uanis(N8) = Uanis(C28) = Uanis(C29) = Uanis(C30) = Uanis(N9) = Uanis(C26) =
Uanis(C27)
Uanis(N1) = Uanis(C1) = Uanis(C2) = Uanis(C3) = Uanis(C4) = Uanis(C5) =
Uanis(N2) = Uanis(C7) = Uanis(C8) = Uanis(C9) = Uanis(C10) = Uanis(N3) =
Uanis(C6)
Uanis(O16) = Uanis(O15) = Uanis(C111) = Uanis(C112) = Uanis(C113) = Uanis(C117)
= Uanis(C116) = Uanis(C114) = Uanis(C115) = Uanis(O14) = Uanis(O13)
Uanis(O12) = Uanis(C105) = Uanis(O11) = Uanis(C104) = Uanis(C106) = Uanis(C103)
= Uanis(C107) = Uanis(C102) = Uanis(C101) = Uanis(O10) = Uanis(O9)
Uanis(O1) = Uanis(O2) = Uanis(C81) = Uanis(C82) = Uanis(C83) = Uanis(C84) =
Uanis(C85) = Uanis(C86) = Uanis(C87) = Uanis(O4) = Uanis(O3)
Uanis(O20) = Uanis(C125) = Uanis(O19) = Uanis(C124) = Uanis(C123) = Uanis(C126)
= Uanis(C127) = Uanis(C122) = Uanis(C121) = Uanis(O18) = Uanis(O17)
Uanis(O23) = Uanis(C135) = Uanis(O24) = Uanis(C134) = Uanis(C136) = Uanis(C137)
= Uanis(C133) = Uanis(C132) = Uanis(C131)
Uanis(N16) = Uanis(C55) = Uanis(C51) = Uanis(C52) = Uanis(C53) = Uanis(C54)
Uanis(C157) = Uanis(C152) = Uanis(C151) = Uanis(O29) = Uanis(O30) = Uanis(C153)
= Uanis(C154) = Uanis(C156) = Uanis(C155) = Uanis(O32) = Uanis(O31)
Uanis(O26) = Uanis(C145) = Uanis(O25) = Uanis(C144) = Uanis(C143) = Uanis(C146)
= Uanis(C142) = Uanis(C147) = Uanis(C141) = Uanis(O27) = Uanis(O28)
Uanis(C60) = Uanis(N18) = Uanis(C56) = Uanis(C57) = Uanis(C58) = Uanis(C59) =
Uanis(N17) = Uanis(C53) = Uanis(C55) = Uanis(C54) = Uanis(C52) = Uanis(C51) =
Uanis(N16)
Uanis(O5) = Uanis(C91) = Uanis(O6) = Uanis(C92) = Uanis(C97) = Uanis(C93) =
Uanis(C98) = Uanis(C96) = Uanis(C95) = Uanis(O8) = Uanis(O7)
Uanis(C93) = Uanis(C94) = Uanis(C95) = Uanis(O8) = Uanis(C91) = Uanis(C92) =
Uanis(C98) = Uanis(C96) = Uanis(C97) = Uanis(O6) = Uanis(O5) = Uanis(O7)
Uanis(O24) = Uanis(C135) = Uanis(O23) = Uanis(C134) = Uanis(C133) = Uanis(C136)
= Uanis(C137) = Uanis(C132) = Uanis(C131) = Uanis(O21) = Uanis(O22)
5. Others
 Fixed Sof: C97(0.5) H97A(0.5) H97B(0.5) H97C(0.5) C98(0.5) H98A(0.5)
 H98B(0.5) H98C(0.5)
6.a Secondary CH2 refined with riding coordinates:
 C82(H82A,H82B), C86(H86A,H86B), C92(H92A,H92B), C94(H94A,H94B), C142(H14A,
 H14B), C144(H14C,H14D), C152(H15A,H15B), C154(H15C,H15D), C102(H10A,H10B),
 C104(H10C,H10D), C112(H11B,H11C), C114(H11D,H11E), C122(H12A,H12B), C124(H12C,
 H12D), C132(H13A,H13B), C134(H13C,H13D)
6.b Aromatic/amide H refined with riding coordinates:
 N2(H2), N5(H5), N17(H17), N23(H23), C1(H1), C2(H2A), C4(H4), C5(H5A), C6(H6),
 C7(H7), C9(H9), C10(H10), C11(H11), C12(H12), C14(H14), C15(H15), C16(H16),
 C17(H17A), C19(H19), C20(H20), C51(H51), C52(H52), C54(H54), C55(H55),
 C56(H56), C57(H57), C59(H59), C60(H60), C71(H71), C72(H72), C74(H74), C75(H75),
  C76(H76), C77(H77), C79(H79), C80(H80), N8(H8), N11(H11A), N14(H14K),
 N20(H20A), C21(H21), C22(H22), C24(H24), C25(H25), C26(H26), C27(H27),
 C29(H29), C30(H30), C31(H31), C32(H32), C34(H34), C35(H35), C36(H36), C37(H37),
  C39(H39), C40(H40), C41(H41), C42(H42), C44(H44), C45(H45), C46(H46),
 C47(H47), C49(H49), C50(H50), C61(H61), C62(H62), C64(H64), C65(H65), C66(H66),
  C67(H67), C69(H69), C70(H70)
6.c Idealised Me refined as rotating group:
 C84(H84A,H84B,H84C), C85(H85A,H85B,H85C), C96(H96A,H96B,H96C), C97(H97A,H97B,
 H97C), C98(H98A,H98B,H98C), C146(H14E,H14F,H14G), C147(H14H,H14I,H14J),
 C156(H15E,H15F,H15G), C157(H15H,H15I,H15J), C106(H10E,H10F,H10G), C107(H10H,
 H10I,H10J), C116(H11F,H11G,H11H), C117(H11I,H11J,H11K), C126(H12E,H12F,H12G),
 C127(H12H,H12I,H12J), C136(H13E,H13F,H13G), C137(H13H,H13I,H13J)
;
_olex2_diffrn_ambient_temperature_device 'Oxford Cryosystems'
_olex2_submission_special_instructions 'No special instructions were received'

loop_
_space_group_symop_operation_xyz
'x, y, z'
'-x+1/2, -y, z+1/2'
'-x, y+1/2, -z+1/2'
'x+1/2, -y+1/2, -z'

loop_
_atom_site_label
_atom_site_type_symbol
_atom_site_fract_x
_atom_site_fract_y
_atom_site_fract_z
_atom_site_U_iso_or_equiv
_atom_site_adp_type
_atom_site_occupancy
_atom_site_site_symmetry_order
_atom_site_calc_flag
_atom_site_refinement_flags_posn
_atom_site_refinement_flags_adp
_atom_site_refinement_flags_occupancy
_atom_site_disorder_assembly
_atom_site_disorder_group
Cd1 Cd 0.25629(8) 0.22494(7) 0.19117(5) 0.0240(4) Uani 1 1 d . . . . .
Cd2 Cd 0.28256(9) 0.25155(7) 0.32483(6) 0.0231(4) Uani 1 1 d . . . . .
Cd7 Cd 0.75670(8) 0.22429(7) 0.30891(5) 0.0245(4) Uani 1 1 d . . . . .
Cd8 Cd 0.78200(9) 0.25214(7) 0.17495(6) 0.0250(4) Uani 1 1 d . . . . .
O1 O 0.3345(8) 0.2519(7) 0.1288(5) 0.0334(15) Uani 1 1 d . . . . .
O2 O 0.2277(10) 0.2420(7) 0.1121(5) 0.0334(15) Uani 1 1 d . . . . .
O3 O 0.2330(9) 0.2607(7) -0.0989(5) 0.0334(15) Uani 1 1 d . . . . .
O4 O 0.3433(8) 0.2526(7) -0.0995(5) 0.0334(15) Uani 1 1 d . . . . .
O5 O 0.1801(9) 0.2286(8) 0.2928(6) 0.0458(18) Uani 1 1 d . . . . .
O6 O 0.1550(9) 0.2027(8) 0.2220(7) 0.0458(18) Uani 1 1 d . . . . .
O7 O -0.1642(12) 0.2304(11) 0.2536(5) 0.0458(18) Uani 1 1 d . . . . .
O8 O -0.1149(8) 0.2851(7) 0.2060(6) 0.0458(18) Uani 1 1 d . . . . .
O25 O 0.7357(9) 0.2614(7) 0.5989(5) 0.0331(15) Uani 1 1 d . . . . .
O26 O 0.8443(8) 0.2490(7) 0.6015(5) 0.0331(15) Uani 1 1 d . . . . .
O27 O 0.8371(8) 0.2518(7) 0.3712(5) 0.0331(15) Uani 1 1 d . . . . .
O28 O 0.7286(10) 0.2427(7) 0.3875(5) 0.0331(15) Uani 1 1 d . . . . .
O29 O 0.6528(8) 0.2045(8) 0.2814(7) 0.0457(17) Uani 1 1 d . . . . .
O30 O 0.6787(8) 0.2289(8) 0.2071(6) 0.0457(17) Uani 1 1 d . . . . .
O31 O 0.3369(12) 0.2274(11) 0.2448(5) 0.0457(17) Uani 1 1 d . . . . .
O32 O 0.3762(7) 0.2881(7) 0.2918(6) 0.0457(17) Uani 1 1 d . . . . .
N1 N 0.7783(10) 0.1347(8) 0.3228(7) 0.0302(15) Uani 1 1 d . . . . .
N2 N 0.8403(10) -0.0261(8) 0.3375(7) 0.0302(15) Uani 1 1 d . . . . .
H2 H 0.8805 -0.0279 0.3500 0.036 Uiso 1 1 calc R . . . .
N3 N 0.7742(10) -0.1850(7) 0.3046(6) 0.0302(15) Uani 1 1 d . . . . .
N4 N 0.2766(11) 0.1360(8) 0.1785(8) 0.0385(17) Uani 1 1 d . . . . .
N5 N 0.3379(11) -0.0263(8) 0.1644(8) 0.0385(17) Uani 1 1 d . . . . .
H5 H 0.3786 -0.0275 0.1528 0.046 Uiso 1 1 calc R . . . .
N6 N 0.2702(10) -0.1842(8) 0.1945(7) 0.0385(17) Uani 1 1 d . . . . .
N16 N 0.2446(10) 0.3387(7) 0.3284(7) 0.0318(17) Uani 1 1 d . . . . .
N17 N 0.1536(9) 0.4916(8) 0.3324(7) 0.0318(17) Uani 1 1 d . . . . .
H17 H 0.1100 0.4872 0.3340 0.038 Uiso 1 1 calc R . . . .
N18 N 0.2032(9) 0.6572(8) 0.3290(7) 0.0318(17) Uani 1 1 d . . . . .
N22 N 0.7415(10) 0.3400(7) 0.1742(6) 0.0294(17) Uani 1 1 d . . . . .
N23 N 0.6505(8) 0.4926(7) 0.1639(6) 0.021(3) Uani 1 1 d . . . . .
H23 H 0.6077 0.4887 0.1579 0.025 Uiso 1 1 calc R . . . .
N24 N 0.6981(9) 0.6573(8) 0.1710(6) 0.0294(17) Uani 1 1 d . . . . .
C1 C 0.8392(12) 0.1200(10) 0.3355(8) 0.0302(15) Uani 1 1 d . . . . .
H1 H 0.8708 0.1482 0.3405 0.036 Uiso 1 1 calc R . . . .
C2 C 0.8608(13) 0.0680(10) 0.3420(8) 0.0302(15) Uani 1 1 d . . . . .
H2A H 0.9051 0.0609 0.3525 0.036 Uiso 1 1 calc R . . . .
C3 C 0.8172(12) 0.0258(10) 0.3332(8) 0.0302(15) Uani 1 1 d . . . . .
C4 C 0.7499(12) 0.0400(9) 0.3209(8) 0.0302(15) Uani 1 1 d . . . . .
H4 H 0.7170 0.0128 0.3161 0.036 Uiso 1 1 calc R . . . .
C5 C 0.7347(12) 0.0936(9) 0.3164(7) 0.0302(15) Uani 1 1 d . . . . .
H5A H 0.6901 0.1028 0.3082 0.036 Uiso 1 1 calc R . . . .
C6 C 0.8343(12) -0.1705(9) 0.3223(8) 0.0302(15) Uani 1 1 d . . . . .
H6 H 0.8650 -0.1994 0.3273 0.036 Uiso 1 1 calc R . . . .
C7 C 0.8559(13) -0.1218(10) 0.3335(8) 0.0302(15) Uani 1 1 d . . . . .
H7 H 0.8993 -0.1171 0.3464 0.036 Uiso 1 1 calc R . . . .
C8 C 0.8140(12) -0.0772(10) 0.3263(9) 0.0302(15) Uani 1 1 d . . . . .
C9 C 0.7554(10) -0.0884(8) 0.3021(6) 0.0302(15) Uani 1 1 d . . . . .
H9 H 0.7273 -0.0597 0.2917 0.036 Uiso 1 1 calc R . . . .
C10 C 0.7390(10) -0.1400(7) 0.2935(6) 0.0302(15) Uani 1 1 d . . . . .
H10 H 0.6978 -0.1458 0.2777 0.036 Uiso 1 1 calc R . . . .
C11 C 0.2348(13) 0.0963(9) 0.1845(8) 0.0385(17) Uani 1 1 d . . . . .
H11 H 0.1903 0.1055 0.1930 0.046 Uiso 1 1 calc R . . . .
C12 C 0.2497(12) 0.0403(9) 0.1795(9) 0.0385(17) Uani 1 1 d . . . . .
H12 H 0.2159 0.0137 0.1839 0.046 Uiso 1 1 calc R . . . .
C13 C 0.3129(12) 0.0251(10) 0.1683(9) 0.0385(17) Uani 1 1 d . . . . .
C14 C 0.3595(14) 0.0677(10) 0.1606(9) 0.0385(17) Uani 1 1 d . . . . .
H14 H 0.4045 0.0600 0.1523 0.046 Uiso 1 1 calc R . . . .
C15 C 0.3375(13) 0.1214(11) 0.1655(9) 0.0385(17) Uani 1 1 d . . . . .
H15 H 0.3687 0.1495 0.1590 0.046 Uiso 1 1 calc R . . . .
C16 C 0.3319(12) -0.1742(10) 0.1784(9) 0.0385(17) Uani 1 1 d . . . . .
H16 H 0.3612 -0.2038 0.1723 0.046 Uiso 1 1 calc R . . . .
C17 C 0.3544(14) -0.1205(10) 0.1704(9) 0.0385(17) Uani 1 1 d . . . . .
H17A H 0.3996 -0.1147 0.1616 0.046 Uiso 1 1 calc R . . . .
C18 C 0.3121(13) -0.0757(10) 0.1749(10) 0.0385(17) Uani 1 1 d . . . . .
C19 C 0.2464(10) -0.0903(8) 0.1826(7) 0.0385(17) Uani 1 1 d . . . . .
H19 H 0.2128 -0.0632 0.1804 0.046 Uiso 1 1 calc R . . . .
C20 C 0.2272(10) -0.1443(8) 0.1937(7) 0.0385(17) Uani 1 1 d . . . . .
H20 H 0.1817 -0.1517 0.2007 0.046 Uiso 1 1 calc R . . . .
C51 C 0.1784(11) 0.3476(9) 0.3192(8) 0.0318(17) Uani 1 1 d . . . . .
H51 H 0.1513 0.3175 0.3109 0.038 Uiso 1 1 calc R . . . .
C52 C 0.1493(11) 0.3978(9) 0.3216(8) 0.0318(17) Uani 1 1 d . . . . .
H52 H 0.1024 0.4007 0.3169 0.038 Uiso 1 1 calc R . . . .
C53 C 0.1863(13) 0.4456(10) 0.3306(9) 0.0318(17) Uani 1 1 d . . . . .
C54 C 0.2553(12) 0.4371(9) 0.3364(8) 0.0318(17) Uani 1 1 d . . . . .
H54 H 0.2845 0.4670 0.3412 0.038 Uiso 1 1 calc R . . . .
C55 C 0.2803(12) 0.3844(9) 0.3348(7) 0.0318(17) Uani 1 1 d . . . . .
H55 H 0.3272 0.3802 0.3387 0.038 Uiso 1 1 calc R . . . .
C56 C 0.2430(13) 0.6207(9) 0.3132(8) 0.0318(17) Uani 1 1 d . . . . .
H56 H 0.2836 0.6329 0.2994 0.038 Uiso 1 1 calc R . . . .
C57 C 0.2325(12) 0.5653(9) 0.3144(8) 0.0318(17) Uani 1 1 d . . . . .
H57 H 0.2657 0.5411 0.3030 0.038 Uiso 1 1 calc R . . . .
C58 C 0.1723(13) 0.5452(10) 0.3325(9) 0.0318(17) Uani 1 1 d . . . . .
C59 C 0.1261(13) 0.5849(10) 0.3473(8) 0.0318(17) Uani 1 1 d . . . . .
H59 H 0.0832 0.5747 0.3585 0.038 Uiso 1 1 calc R . . . .
C60 C 0.1444(12) 0.6385(10) 0.3453(8) 0.0318(17) Uani 1 1 d . . . . .
H60 H 0.1130 0.6646 0.3562 0.038 Uiso 1 1 calc R . . . .
C71 C 0.6765(11) 0.3465(9) 0.1714(7) 0.0294(17) Uani 1 1 d . . . . .
H71 H 0.6498 0.3147 0.1700 0.035 Uiso 1 1 calc R . . . .
C72 C 0.6441(12) 0.3955(9) 0.1703(7) 0.0294(17) Uani 1 1 d . . . . .
H72 H 0.5967 0.3980 0.1706 0.035 Uiso 1 1 calc R . . . .
C73 C 0.6858(13) 0.4429(10) 0.1688(9) 0.0294(17) Uani 1 1 d . . . . .
C74 C 0.7537(12) 0.4366(9) 0.1658(7) 0.0294(17) Uani 1 1 d . . . . .
H74 H 0.7822 0.4671 0.1620 0.035 Uiso 1 1 calc R . . . .
C75 C 0.7795(12) 0.3851(10) 0.1684(7) 0.0294(17) Uani 1 1 d . . . . .
H75 H 0.8265 0.3808 0.1660 0.035 Uiso 1 1 calc R . . . .
C76 C 0.7428(13) 0.6180(9) 0.1859(7) 0.0294(17) Uani 1 1 d . . . . .
H76 H 0.7847 0.6295 0.1980 0.035 Uiso 1 1 calc R . . . .
C77 C 0.7302(12) 0.5643(10) 0.1843(7) 0.0294(17) Uani 1 1 d . . . . .
H77 H 0.7628 0.5392 0.1953 0.035 Uiso 1 1 calc R . . . .
C78 C 0.6710(13) 0.5456(10) 0.1668(8) 0.0294(17) Uani 1 1 d . . . . .
C79 C 0.6260(12) 0.5843(10) 0.1506(8) 0.0294(17) Uani 1 1 d . . . . .
H79 H 0.5845 0.5734 0.1375 0.035 Uiso 1 1 calc R . . . .
C80 C 0.6419(12) 0.6379(10) 0.1537(8) 0.0294(17) Uani 1 1 d . . . . .
H80 H 0.6100 0.6634 0.1424 0.035 Uiso 1 1 calc R . . . .
C81 C 0.2848(12) 0.2595(10) 0.1010(8) 0.0334(15) Uani 1 1 d . . . . .
C82 C 0.2924(11) 0.2877(10) 0.0561(7) 0.0334(15) Uani 1 1 d . . . . .
H82A H 0.3343 0.3090 0.0573 0.040 Uiso 1 1 calc R . . . .
H82B H 0.2550 0.3138 0.0529 0.040 Uiso 1 1 calc R . . . .
C83 C 0.2941(11) 0.2517(12) 0.0109(7) 0.0334(15) Uani 1 1 d . . . . .
C84 C 0.3625(10) 0.2208(9) 0.0098(8) 0.0334(15) Uani 1 1 d . . . . .
H84A H 0.3650 0.1959 0.0367 0.050 Uiso 1 1 calc GR . . . .
H84B H 0.3992 0.2471 0.0117 0.050 Uiso 1 1 calc GR . . . .
H84C H 0.3662 0.2002 -0.0195 0.050 Uiso 1 1 calc GR . . . .
C85 C 0.2368(12) 0.2120(9) 0.0075(7) 0.0334(15) Uani 1 1 d . . . . .
H85A H 0.1945 0.2320 0.0055 0.050 Uiso 1 1 calc GR . . . .
H85B H 0.2363 0.1888 0.0355 0.050 Uiso 1 1 calc GR . . . .
H85C H 0.2422 0.1894 -0.0206 0.050 Uiso 1 1 calc GR . . . .
C86 C 0.2968(12) 0.2916(10) -0.0315(7) 0.0334(15) Uani 1 1 d . . . . .
H86A H 0.2617 0.3195 -0.0270 0.040 Uiso 1 1 calc R . . . .
H86B H 0.3405 0.3104 -0.0310 0.040 Uiso 1 1 calc R . . . .
C87 C 0.2874(11) 0.2661(10) -0.0799(8) 0.0334(15) Uani 1 1 d . . . . .
C91 C 0.1389(15) 0.2206(14) 0.2620(11) 0.0458(18) Uani 1 1 d . . . . .
C92 C 0.0647(9) 0.2095(9) 0.2758(7) 0.0458(18) Uani 1 1 d D . . . .
H92A H 0.0594 0.1695 0.2774 0.055 Uiso 1 1 calc R . . . .
H92B H 0.0587 0.2233 0.3082 0.055 Uiso 1 1 calc R . . . .
C93 C 0.0070(11) 0.2308(10) 0.2473(6) 0.0458(18) Uani 1 1 d D . . . .
C94 C -0.0481(9) 0.2658(8) 0.2701(8) 0.0458(18) Uani 1 1 d D . . . .
H94A H -0.0361 0.3048 0.2679 0.055 Uiso 1 1 calc R . . . .
H94B H -0.0528 0.2563 0.3038 0.055 Uiso 1 1 calc R . . . .
C95 C -0.1150(17) 0.2551(15) 0.2439(9) 0.0458(18) Uani 1 1 d . . . . .
C96 C 0.0133(11) 0.2280(9) 0.1949(7) 0.0458(18) Uani 1 1 d D . . . .
H96A H -0.0313 0.2278 0.1807 0.069 Uiso 1 1 calc GR . . . .
H96B H 0.0370 0.1946 0.1861 0.069 Uiso 1 1 calc GR . . . .
H96C H 0.0384 0.2595 0.1835 0.069 Uiso 1 1 calc GR . . . .
C97 C -0.016(2) 0.1708(15) 0.2536(14) 0.0458(18) Uani 0.5 1 d D . P A 1
H97A H -0.0449 0.1681 0.2816 0.069 Uiso 0.5 1 calc GR . P A 1
H97B H 0.0226 0.1472 0.2575 0.069 Uiso 0.5 1 calc GR . P A 1
H97C H -0.0418 0.1594 0.2258 0.069 Uiso 0.5 1 calc GR . P A 1
C98 C 0.033(2) 0.2912(13) 0.2484(13) 0.0458(18) Uani 0.5 1 d D . P A 2
H98A H -0.0042 0.3160 0.2416 0.069 Uiso 0.5 1 calc GR . P A 2
H98B H 0.0680 0.2960 0.2247 0.069 Uiso 0.5 1 calc GR . P A 2
H98C H 0.0511 0.2994 0.2797 0.069 Uiso 0.5 1 calc GR . P A 2
C141 C 0.7880(13) 0.2565(10) 0.3984(8) 0.0331(15) Uani 1 1 d . . . . .
C142 C 0.7983(11) 0.2866(10) 0.4452(7) 0.0331(15) Uani 1 1 d . . . . .
H14A H 0.8415 0.3061 0.4438 0.040 Uiso 1 1 calc R . . . .
H14B H 0.7627 0.3143 0.4484 0.040 Uiso 1 1 calc R . . . .
C143 C 0.7978(12) 0.2512(11) 0.4890(7) 0.0331(15) Uani 1 1 d . . . . .
C144 C 0.7972(12) 0.2905(10) 0.5318(7) 0.0331(15) Uani 1 1 d . . . . .
H14C H 0.8382 0.3129 0.5306 0.040 Uiso 1 1 calc R . . . .
H14D H 0.7586 0.3153 0.5284 0.040 Uiso 1 1 calc R . . . .
C145 C 0.7933(11) 0.2638(10) 0.5799(8) 0.0331(15) Uani 1 1 d . . . . .
C146 C 0.8587(10) 0.2135(9) 0.4896(7) 0.0331(15) Uani 1 1 d . . . . .
H14E H 0.8565 0.1886 0.4628 0.050 Uiso 1 1 calc GR . . . .
H14F H 0.8590 0.1925 0.5189 0.050 Uiso 1 1 calc GR . . . .
H14G H 0.8997 0.2352 0.4877 0.050 Uiso 1 1 calc GR . . . .
C147 C 0.7360(12) 0.2156(9) 0.4919(7) 0.0331(15) Uani 1 1 d . . . . .
H14H H 0.6971 0.2381 0.4995 0.050 Uiso 1 1 calc GR . . . .
H14I H 0.7422 0.1882 0.5166 0.050 Uiso 1 1 calc GR . . . .
H14J H 0.7289 0.1975 0.4617 0.050 Uiso 1 1 calc GR . . . .
C151 C 0.6404(15) 0.2191(14) 0.2403(11) 0.0457(17) Uani 1 1 d . . . . .
C152 C 0.5717(8) 0.2510(9) 0.2278(8) 0.0457(17) Uani 1 1 d D . . . .
H15A H 0.5773 0.2900 0.2354 0.055 Uiso 1 1 calc R . . . .
H15B H 0.5633 0.2481 0.1935 0.055 Uiso 1 1 calc R . . . .
C153 C 0.5114(10) 0.2293(10) 0.2541(6) 0.0457(17) Uani 1 1 d D . . . .
C154 C 0.4445(9) 0.2412(9) 0.2329(8) 0.0457(17) Uani 1 1 d D . . . .
H15C H 0.4513 0.2718 0.2108 0.055 Uiso 1 1 calc R . . . .
H15D H 0.4328 0.2093 0.2134 0.055 Uiso 1 1 calc R . . . .
C155 C 0.3854(16) 0.2542(15) 0.2601(9) 0.0457(17) Uani 1 1 d . . . . .
C156 C 0.4981(11) 0.1681(9) 0.2455(7) 0.0457(17) Uani 1 1 d D . . . .
H15E H 0.4961 0.1611 0.2116 0.069 Uiso 1 1 calc GR . . . .
H15F H 0.4555 0.1579 0.2600 0.069 Uiso 1 1 calc GR . . . .
H15G H 0.5342 0.1466 0.2594 0.069 Uiso 1 1 calc GR . . . .
C157 C 0.5110(11) 0.2402(9) 0.3059(7) 0.0457(17) Uani 1 1 d D . . . .
H15H H 0.5487 0.2214 0.3207 0.069 Uiso 1 1 calc GR . . . .
H15I H 0.4690 0.2270 0.3195 0.069 Uiso 1 1 calc GR . . . .
H15J H 0.5150 0.2794 0.3114 0.069 Uiso 1 1 calc GR . . . .
Cd3 Cd -0.00955(10) 0.49064(9) 0.42639(7) 0.0215(5) Uani 1 1 d . . . . .
Cd4 Cd 0.01533(11) 0.50959(10) 0.56362(7) 0.0220(5) Uani 1 1 d . . . . .
Cd5 Cd 0.49093(11) 0.49110(10) 0.42776(8) 0.0225(5) Uani 1 1 d . . . . .
Cd6 Cd 0.51508(11) 0.51017(10) 0.56262(7) 0.0213(5) Uani 1 1 d . . . . .
O9 O -0.0884(8) 0.4650(7) 0.1294(5) 0.0286(19) Uani 1 1 d . . . . .
O10 O 0.0211(8) 0.4674(7) 0.1389(4) 0.0286(19) Uani 1 1 d . . . . .
O11 O -0.0932(8) 0.4686(7) 0.3625(5) 0.0286(19) Uani 1 1 d . . . . .
O12 O 0.0150(7) 0.4780(6) 0.3483(4) 0.0286(19) Uani 1 1 d . . . . .
O13 O -0.4032(6) 0.5144(6) 0.4418(5) 0.0376(14) Uani 1 1 d . . . . .
O14 O -0.3888(5) 0.5072(5) 0.5198(5) 0.0376(14) Uani 1 1 d . . . . .
O15 O -0.0544(6) 0.4928(5) 0.4969(4) 0.0376(14) Uani 1 1 d . . . . .
O16 O -0.1136(6) 0.4868(7) 0.5598(5) 0.0376(14) Uani 1 1 d . . . . .
O17 O -0.0127(7) 0.5226(7) 0.6422(4) 0.031(2) Uani 1 1 d . . . . .
O18 O 0.0946(8) 0.5303(8) 0.6322(5) 0.031(2) Uani 1 1 d . . . . .
O19 O -0.0222(8) 0.5293(7) 0.8518(5) 0.031(2) Uani 1 1 d . . . . .
O20 O 0.0861(9) 0.5357(8) 0.8659(5) 0.031(2) Uani 1 1 d . . . . .
O21 O 0.1112(6) 0.5156(5) 0.5202(4) 0.0364(14) Uani 1 1 d . . . . .
O22 O 0.0965(6) 0.5093(6) 0.4425(5) 0.0364(14) Uani 1 1 d . . . . .
O23 O 0.3846(6) 0.4828(6) 0.5603(5) 0.0364(14) Uani 1 1 d . . . . .
O24 O 0.4454(6) 0.4965(5) 0.4986(4) 0.0364(14) Uani 1 1 d . . . . .
N7 N 0.0311(10) 0.4173(8) 0.5746(7) 0.0312(17) Uani 1 1 d . . . . .
N8 N 0.0940(11) 0.2574(8) 0.5797(7) 0.0312(17) Uani 1 1 d . . . . .
H8 H 0.1368 0.2549 0.5863 0.037 Uiso 1 1 calc R . . . .
N9 N 0.0124(10) 0.1028(8) 0.5589(6) 0.0312(17) Uani 1 1 d . . . . .
N10 N -0.0090(10) 0.6027(8) 0.5618(6) 0.0306(17) Uani 1 1 d . . . . .
N11 N -0.0925(11) 0.7557(9) 0.5918(6) 0.0306(17) Uani 1 1 d . . . . .
H11A H -0.1352 0.7526 0.5984 0.037 Uiso 1 1 calc R . . . .
N12 N -0.0319(10) 0.9184(8) 0.5893(6) 0.0306(17) Uani 1 1 d . . . . .
N13 N -0.0306(10) 0.5813(8) 0.4187(7) 0.0288(17) Uani 1 1 d . . . . .
N14 N -0.0942(11) 0.7452(8) 0.4192(6) 0.0288(17) Uani 1 1 d . . . . .
H14K H -0.1359 0.7490 0.4099 0.035 Uiso 1 1 calc R . . . .
N15 N -0.0069(10) 0.8953(8) 0.4480(6) 0.0288(17) Uani 1 1 d . . . . .
N19 N 0.5310(10) 0.4203(8) 0.5814(7) 0.0344(18) Uani 1 1 d . . . . .
N20 N 0.5950(11) 0.2586(8) 0.5928(7) 0.0344(18) Uani 1 1 d . . . . .
H20A H 0.6369 0.2562 0.6020 0.041 Uiso 1 1 calc R . . . .
N21 N 0.5142(10) 0.1041(8) 0.5701(6) 0.0344(18) Uani 1 1 d . . . . .
C21 C 0.0889(14) 0.4025(11) 0.5960(9) 0.0312(17) Uani 1 1 d . . . . .
H21 H 0.1163 0.4302 0.6091 0.037 Uiso 1 1 calc R . . . .
C22 C 0.1094(14) 0.3503(11) 0.5997(10) 0.0312(17) Uani 1 1 d . . . . .
H22 H 0.1498 0.3418 0.6156 0.037 Uiso 1 1 calc R . . . .
C23 C 0.0697(13) 0.3079(11) 0.5792(9) 0.0312(17) Uani 1 1 d . . . . .
C24 C 0.0085(12) 0.3227(9) 0.5588(8) 0.0312(17) Uani 1 1 d . . . . .
H24 H -0.0213 0.2961 0.5466 0.037 Uiso 1 1 calc R . . . .
C25 C -0.0067(13) 0.3764(9) 0.5570(8) 0.0312(17) Uani 1 1 d . . . . .
H25 H -0.0475 0.3861 0.5421 0.037 Uiso 1 1 calc R . . . .
C26 C 0.0749(10) 0.1148(8) 0.5476(7) 0.0312(17) Uani 1 1 d . . . . .
H26 H 0.1018 0.0869 0.5344 0.037 Uiso 1 1 calc R . . . .
C27 C 0.1035(11) 0.1652(8) 0.5537(7) 0.0312(17) Uani 1 1 d . . . . .
H27 H 0.1492 0.1713 0.5463 0.037 Uiso 1 1 calc R . . . .
C28 C 0.0620(12) 0.2084(11) 0.5716(8) 0.0312(17) Uani 1 1 d . . . . .
C29 C -0.0032(14) 0.1960(11) 0.5807(9) 0.0312(17) Uani 1 1 d . . . . .
H29 H -0.0328 0.2236 0.5913 0.037 Uiso 1 1 calc R . . . .
C30 C -0.0263(14) 0.1434(11) 0.5747(9) 0.0312(17) Uani 1 1 d . . . . .
H30 H -0.0717 0.1358 0.5820 0.037 Uiso 1 1 calc R . . . .
C31 C -0.0918(13) 0.9036(11) 0.6054(8) 0.0306(17) Uani 1 1 d . . . . .
H31 H -0.1214 0.9310 0.6163 0.037 Uiso 1 1 calc R . . . .
C32 C -0.1125(14) 0.8501(11) 0.6069(9) 0.0306(17) Uani 1 1 d . . . . .
H32 H -0.1563 0.8414 0.6174 0.037 Uiso 1 1 calc R . . . .
C33 C -0.0685(13) 0.8083(11) 0.5927(8) 0.0306(17) Uani 1 1 d . . . . .
C34 C -0.0062(12) 0.8230(9) 0.5780(8) 0.0306(17) Uani 1 1 d . . . . .
H34 H 0.0255 0.7960 0.5694 0.037 Uiso 1 1 calc R . . . .
C35 C 0.0108(13) 0.8786(10) 0.5756(8) 0.0306(17) Uani 1 1 d . . . . .
H35 H 0.0537 0.8885 0.5640 0.037 Uiso 1 1 calc R . . . .
C36 C -0.0699(10) 0.6176(8) 0.5506(7) 0.0306(17) Uani 1 1 d . . . . .
H36 H -0.0957 0.5925 0.5329 0.037 Uiso 1 1 calc R . . . .
C37 C -0.0999(11) 0.6653(9) 0.5620(7) 0.0306(17) Uani 1 1 d . . . . .
H37 H -0.1463 0.6705 0.5566 0.037 Uiso 1 1 calc R . . . .
C38 C -0.0604(12) 0.7071(10) 0.5820(8) 0.0306(17) Uani 1 1 d . . . . .
C39 C 0.0056(13) 0.6952(11) 0.5893(8) 0.0306(17) Uani 1 1 d . . . . .
H39 H 0.0350 0.7222 0.6011 0.037 Uiso 1 1 calc R . . . .
C40 C 0.0294(13) 0.6436(10) 0.5794(8) 0.0306(17) Uani 1 1 d . . . . .
H40 H 0.0753 0.6363 0.5853 0.037 Uiso 1 1 calc R . . . .
C41 C 0.0070(13) 0.6204(9) 0.4368(7) 0.0288(17) Uani 1 1 d . . . . .
H41 H 0.0486 0.6102 0.4504 0.035 Uiso 1 1 calc R . . . .
C42 C -0.0094(12) 0.6737(9) 0.4375(7) 0.0288(17) Uani 1 1 d . . . . .
H42 H 0.0208 0.6993 0.4507 0.035 Uiso 1 1 calc R . . . .
C43 C -0.0696(13) 0.6913(11) 0.4190(9) 0.0288(17) Uani 1 1 d . . . . .
C44 C -0.1112(14) 0.6505(11) 0.4001(9) 0.0288(17) Uani 1 1 d . . . . .
H44 H -0.1538 0.6594 0.3875 0.035 Uiso 1 1 calc R . . . .
C45 C -0.0893(14) 0.5980(11) 0.4004(9) 0.0288(17) Uani 1 1 d . . . . .
H45 H -0.1174 0.5713 0.3867 0.035 Uiso 1 1 calc R . . . .
C46 C -0.0670(10) 0.8817(8) 0.4641(7) 0.0288(17) Uani 1 1 d . . . . .
H46 H -0.0912 0.9074 0.4822 0.035 Uiso 1 1 calc R . . . .
C47 C -0.0953(10) 0.8320(8) 0.4555(7) 0.0288(17) Uani 1 1 d . . . . .
H47 H -0.1393 0.8249 0.4664 0.035 Uiso 1 1 calc R . . . .
C48 C -0.0622(12) 0.7930(11) 0.4320(8) 0.0288(17) Uani 1 1 d . . . . .
C49 C 0.0050(13) 0.8037(11) 0.4195(9) 0.0288(17) Uani 1 1 d . . . . .
H49 H 0.0327 0.7767 0.4057 0.035 Uiso 1 1 calc R . . . .
C50 C 0.0283(13) 0.8557(11) 0.4286(8) 0.0288(17) Uani 1 1 d . . . . .
H50 H 0.0732 0.8635 0.4203 0.035 Uiso 1 1 calc R . . . .
C61 C 0.4918(13) 0.3803(10) 0.5703(8) 0.0344(18) Uani 1 1 d . . . . .
H61 H 0.4485 0.3893 0.5591 0.041 Uiso 1 1 calc R . . . .
C62 C 0.5069(13) 0.3275(9) 0.5732(8) 0.0344(18) Uani 1 1 d . . . . .
H62 H 0.4748 0.3011 0.5641 0.041 Uiso 1 1 calc R . . . .
C63 C 0.5701(14) 0.3107(11) 0.5898(9) 0.0344(18) Uani 1 1 d . . . . .
C64 C 0.6122(15) 0.3535(11) 0.6042(10) 0.0344(18) Uani 1 1 d . . . . .
H64 H 0.6549 0.3458 0.6172 0.041 Uiso 1 1 calc R . . . .
C65 C 0.5916(14) 0.4060(11) 0.5996(9) 0.0344(18) Uani 1 1 d . . . . .
H65 H 0.6209 0.4341 0.6096 0.041 Uiso 1 1 calc R . . . .
C66 C 0.4759(13) 0.1440(10) 0.5844(9) 0.0344(18) Uani 1 1 d . . . . .
H66 H 0.4302 0.1360 0.5902 0.041 Uiso 1 1 calc R . . . .
C67 C 0.4967(13) 0.1964(11) 0.5916(9) 0.0344(18) Uani 1 1 d . . . . .
H67 H 0.4660 0.2232 0.6021 0.041 Uiso 1 1 calc R . . . .
C68 C 0.5641(12) 0.2100(10) 0.5835(9) 0.0344(18) Uani 1 1 d . . . . .
C69 C 0.6055(11) 0.1678(9) 0.5718(7) 0.0344(18) Uani 1 1 d . . . . .
H69 H 0.6522 0.1741 0.5685 0.041 Uiso 1 1 calc R . . . .
C70 C 0.5801(10) 0.1158(8) 0.5646(7) 0.0344(18) Uani 1 1 d . . . . .
H70 H 0.6099 0.0875 0.5556 0.041 Uiso 1 1 calc R . . . .
C101 C -0.0367(12) 0.4570(10) 0.1545(7) 0.0286(19) Uani 1 1 d . . . . .
C102 C -0.0432(12) 0.4318(10) 0.2026(7) 0.0286(19) Uani 1 1 d . . . . .
H10A H -0.0066 0.4052 0.2067 0.034 Uiso 1 1 calc R . . . .
H10B H -0.0858 0.4113 0.2037 0.034 Uiso 1 1 calc R . . . .
C103 C -0.0417(16) 0.4716(14) 0.2448(6) 0.0286(19) Uani 1 1 d . . . . .
C104 C -0.0491(12) 0.4365(10) 0.2877(7) 0.0286(19) Uani 1 1 d . . . . .
H10C H -0.0153 0.4072 0.2856 0.034 Uiso 1 1 calc R . . . .
H10D H -0.0936 0.4190 0.2861 0.034 Uiso 1 1 calc R . . . .
C105 C -0.0425(12) 0.4629(10) 0.3362(7) 0.0286(19) Uani 1 1 d . . . . .
C106 C 0.0216(13) 0.5054(12) 0.2446(6) 0.0286(19) Uani 1 1 d . . . . .
H10E H 0.0606 0.4813 0.2447 0.043 Uiso 1 1 calc GR . . . .
H10F H 0.0226 0.5285 0.2727 0.043 Uiso 1 1 calc GR . . . .
H10G H 0.0226 0.5282 0.2164 0.043 Uiso 1 1 calc GR . . . .
C107 C -0.1020(11) 0.5103(9) 0.2412(6) 0.0286(19) Uani 1 1 d . . . . .
H10H H -0.1078 0.5294 0.2712 0.043 Uiso 1 1 calc GR . . . .
H10I H -0.1424 0.4893 0.2342 0.043 Uiso 1 1 calc GR . . . .
H10J H -0.0942 0.5367 0.2160 0.043 Uiso 1 1 calc GR . . . .
C111 C -0.1123(9) 0.4890(10) 0.5185(9) 0.0376(14) Uani 1 1 d . . . . .
C112 C -0.1720(8) 0.4974(8) 0.4852(7) 0.0376(14) Uani 1 1 d . . . . .
H11B H -0.1647 0.5317 0.4677 0.045 Uiso 1 1 calc R . . . .
H11C H -0.1718 0.4675 0.4618 0.045 Uiso 1 1 calc R . . . .
C113 C -0.2415(9) 0.4997(8) 0.5076(7) 0.0376(14) Uani 1 1 d . . . . .
C114 C -0.2914(8) 0.5078(8) 0.4689(7) 0.0376(14) Uani 1 1 d . . . . .
H11D H -0.2839 0.4784 0.4458 0.045 Uiso 1 1 calc R . . . .
H11E H -0.2794 0.5422 0.4529 0.045 Uiso 1 1 calc R . . . .
C115 C -0.3687(9) 0.5101(10) 0.4784(8) 0.0376(14) Uani 1 1 d . . . . .
C116 C -0.2551(9) 0.4480(7) 0.5335(6) 0.0376(14) Uani 1 1 d . . . . .
H11F H -0.2966 0.4517 0.5516 0.056 Uiso 1 1 calc GR . . . .
H11G H -0.2180 0.4403 0.5550 0.056 Uiso 1 1 calc GR . . . .
H11H H -0.2597 0.4181 0.5109 0.056 Uiso 1 1 calc GR . . . .
C117 C -0.2472(9) 0.5454(7) 0.5424(6) 0.0376(14) Uani 1 1 d . . . . .
H11I H -0.2283 0.5786 0.5287 0.056 Uiso 1 1 calc GR . . . .
H11J H -0.2227 0.5360 0.5711 0.056 Uiso 1 1 calc GR . . . .
H11K H -0.2944 0.5515 0.5501 0.056 Uiso 1 1 calc GR . . . .
C121 C 0.0448(12) 0.5364(11) 0.6571(8) 0.031(2) Uani 1 1 d . . . . .
C122 C 0.0510(12) 0.5624(10) 0.7038(7) 0.031(2) Uani 1 1 d . . . . .
H12A H 0.0184 0.5925 0.7050 0.037 Uiso 1 1 calc R . . . .
H12B H 0.0961 0.5788 0.7056 0.037 Uiso 1 1 calc R . . . .
C123 C 0.0410(16) 0.5279(15) 0.7487(6) 0.031(2) Uani 1 1 d . . . . .
C124 C 0.0452(12) 0.5673(11) 0.7908(7) 0.031(2) Uani 1 1 d . . . . .
H12C H 0.0891 0.5857 0.7898 0.037 Uiso 1 1 calc R . . . .
H12D H 0.0104 0.5956 0.7867 0.037 Uiso 1 1 calc R . . . .
C125 C 0.0368(12) 0.5428(11) 0.8381(8) 0.031(2) Uani 1 1 d . . . . .
C126 C 0.0952(11) 0.4813(10) 0.7516(6) 0.031(2) Uani 1 1 d . . . . .
H12E H 0.0914 0.4578 0.7239 0.047 Uiso 1 1 calc GR . . . .
H12F H 0.0878 0.4597 0.7801 0.047 Uiso 1 1 calc GR . . . .
H12G H 0.1399 0.4974 0.7526 0.047 Uiso 1 1 calc GR . . . .
C127 C -0.0264(13) 0.4981(12) 0.7472(6) 0.031(2) Uani 1 1 d . . . . .
H12H H -0.0627 0.5247 0.7456 0.047 Uiso 1 1 calc GR . . . .
H12I H -0.0315 0.4760 0.7756 0.047 Uiso 1 1 calc GR . . . .
H12J H -0.0280 0.4746 0.7194 0.047 Uiso 1 1 calc GR . . . .
C131 C 0.1305(9) 0.5109(10) 0.4803(8) 0.0364(14) Uani 1 1 d . . . . .
C132 C 0.2069(9) 0.5104(8) 0.4690(7) 0.0364(14) Uani 1 1 d . . . . .
H13A H 0.2146 0.4822 0.4447 0.044 Uiso 1 1 calc R . . . .
H13B H 0.2182 0.5458 0.4545 0.044 Uiso 1 1 calc R . . . .
C133 C 0.2568(9) 0.5004(8) 0.5090(7) 0.0364(14) Uani 1 1 d . . . . .
C134 C 0.3262(8) 0.4964(8) 0.4860(7) 0.0364(14) Uani 1 1 d . . . . .
H13C H 0.3256 0.4654 0.4638 0.044 Uiso 1 1 calc R . . . .
H13D H 0.3333 0.5297 0.4671 0.044 Uiso 1 1 calc R . . . .
C135 C 0.3853(9) 0.4897(10) 0.5176(8) 0.0364(14) Uani 1 1 d . . . . .
C136 C 0.2412(9) 0.4498(7) 0.5358(6) 0.0364(14) Uani 1 1 d . . . . .
H13E H 0.2293 0.4208 0.5138 0.055 Uiso 1 1 calc GR . . . .
H13F H 0.2035 0.4566 0.5571 0.055 Uiso 1 1 calc GR . . . .
H13G H 0.2804 0.4389 0.5542 0.055 Uiso 1 1 calc GR . . . .
C137 C 0.2543(9) 0.5477(7) 0.5444(6) 0.0364(14) Uani 1 1 d . . . . .
H13H H 0.2086 0.5518 0.5564 0.055 Uiso 1 1 calc GR . . . .
H13I H 0.2681 0.5813 0.5288 0.055 Uiso 1 1 calc GR . . . .
H13J H 0.2846 0.5400 0.5707 0.055 Uiso 1 1 calc GR . . . .

loop_
_atom_site_aniso_label
_atom_site_aniso_U_11
_atom_site_aniso_U_22
_atom_site_aniso_U_33
_atom_site_aniso_U_23
_atom_site_aniso_U_13
_atom_site_aniso_U_12
Cd1 0.0223(9) 0.0202(9) 0.0295(8) -0.0003(7) 0.0013(7) 0.0030(9)
Cd2 0.0198(10) 0.0198(10) 0.0296(9) -0.0008(8) 0.0013(7) 0.0031(8)
Cd7 0.0248(10) 0.0191(9) 0.0296(8) -0.0011(7) -0.0014(8) 0.0038(9)
Cd8 0.0216(11) 0.0208(10) 0.0326(10) -0.0001(8) -0.0037(7) 0.0007(8)
O1 0.027(3) 0.040(4) 0.034(4) 0.007(3) -0.001(3) 0.002(3)
O2 0.027(3) 0.040(4) 0.034(4) 0.007(3) -0.001(3) 0.002(3)
O3 0.027(3) 0.040(4) 0.034(4) 0.007(3) -0.001(3) 0.002(3)
O4 0.027(3) 0.040(4) 0.034(4) 0.007(3) -0.001(3) 0.002(3)
O5 0.034(4) 0.056(5) 0.047(4) 0.000(3) -0.004(3) -0.007(3)
O6 0.034(4) 0.056(5) 0.047(4) 0.000(3) -0.004(3) -0.007(3)
O7 0.034(4) 0.056(5) 0.047(4) 0.000(3) -0.004(3) -0.007(3)
O8 0.034(4) 0.056(5) 0.047(4) 0.000(3) -0.004(3) -0.007(3)
O25 0.032(3) 0.038(4) 0.029(4) -0.006(3) 0.001(3) -0.004(3)
O26 0.032(3) 0.038(4) 0.029(4) -0.006(3) 0.001(3) -0.004(3)
O27 0.032(3) 0.038(4) 0.029(4) -0.006(3) 0.001(3) -0.004(3)
O28 0.032(3) 0.038(4) 0.029(4) -0.006(3) 0.001(3) -0.004(3)
O29 0.027(3) 0.052(4) 0.058(4) 0.000(3) 0.003(3) -0.002(3)
O30 0.027(3) 0.052(4) 0.058(4) 0.000(3) 0.003(3) -0.002(3)
O31 0.027(3) 0.052(4) 0.058(4) 0.000(3) 0.003(3) -0.002(3)
O32 0.027(3) 0.052(4) 0.058(4) 0.000(3) 0.003(3) -0.002(3)
N1 0.025(3) 0.022(4) 0.044(4) -0.002(3) -0.008(3) 0.000(3)
N2 0.025(3) 0.022(4) 0.044(4) -0.002(3) -0.008(3) 0.000(3)
N3 0.025(3) 0.022(4) 0.044(4) -0.002(3) -0.008(3) 0.000(3)
N4 0.030(4) 0.022(4) 0.063(4) -0.003(3) 0.008(3) 0.000(3)
N5 0.030(4) 0.022(4) 0.063(4) -0.003(3) 0.008(3) 0.000(3)
N6 0.030(4) 0.022(4) 0.063(4) -0.003(3) 0.008(3) 0.000(3)
N16 0.024(4) 0.023(4) 0.049(4) 0.000(3) -0.001(3) -0.003(3)
N17 0.024(4) 0.023(4) 0.049(4) 0.000(3) -0.001(3) -0.003(3)
N18 0.024(4) 0.023(4) 0.049(4) 0.000(3) -0.001(3) -0.003(3)
N22 0.025(4) 0.028(4) 0.035(4) 0.004(3) -0.006(3) -0.001(3)
N23 0.020(8) 0.018(8) 0.024(8) 0.006(7) -0.007(6) 0.001(6)
N24 0.025(4) 0.028(4) 0.035(4) 0.004(3) -0.006(3) -0.001(3)
C1 0.025(3) 0.022(4) 0.044(4) -0.002(3) -0.008(3) 0.000(3)
C2 0.025(3) 0.022(4) 0.044(4) -0.002(3) -0.008(3) 0.000(3)
C3 0.025(3) 0.022(4) 0.044(4) -0.002(3) -0.008(3) 0.000(3)
C4 0.025(3) 0.022(4) 0.044(4) -0.002(3) -0.008(3) 0.000(3)
C5 0.025(3) 0.022(4) 0.044(4) -0.002(3) -0.008(3) 0.000(3)
C6 0.025(3) 0.022(4) 0.044(4) -0.002(3) -0.008(3) 0.000(3)
C7 0.025(3) 0.022(4) 0.044(4) -0.002(3) -0.008(3) 0.000(3)
C8 0.025(3) 0.022(4) 0.044(4) -0.002(3) -0.008(3) 0.000(3)
C9 0.025(3) 0.022(4) 0.044(4) -0.002(3) -0.008(3) 0.000(3)
C10 0.025(3) 0.022(4) 0.044(4) -0.002(3) -0.008(3) 0.000(3)
C11 0.030(4) 0.022(4) 0.063(4) -0.003(3) 0.008(3) 0.000(3)
C12 0.030(4) 0.022(4) 0.063(4) -0.003(3) 0.008(3) 0.000(3)
C13 0.030(4) 0.022(4) 0.063(4) -0.003(3) 0.008(3) 0.000(3)
C14 0.030(4) 0.022(4) 0.063(4) -0.003(3) 0.008(3) 0.000(3)
C15 0.030(4) 0.022(4) 0.063(4) -0.003(3) 0.008(3) 0.000(3)
C16 0.030(4) 0.022(4) 0.063(4) -0.003(3) 0.008(3) 0.000(3)
C17 0.030(4) 0.022(4) 0.063(4) -0.003(3) 0.008(3) 0.000(3)
C18 0.030(4) 0.022(4) 0.063(4) -0.003(3) 0.008(3) 0.000(3)
C19 0.030(4) 0.022(4) 0.063(4) -0.003(3) 0.008(3) 0.000(3)
C20 0.030(4) 0.022(4) 0.063(4) -0.003(3) 0.008(3) 0.000(3)
C51 0.024(4) 0.023(4) 0.049(4) 0.000(3) -0.001(3) -0.003(3)
C52 0.024(4) 0.023(4) 0.049(4) 0.000(3) -0.001(3) -0.003(3)
C53 0.024(4) 0.023(4) 0.049(4) 0.000(3) -0.001(3) -0.003(3)
C54 0.024(4) 0.023(4) 0.049(4) 0.000(3) -0.001(3) -0.003(3)
C55 0.024(4) 0.023(4) 0.049(4) 0.000(3) -0.001(3) -0.003(3)
C56 0.024(4) 0.023(4) 0.049(4) 0.000(3) -0.001(3) -0.003(3)
C57 0.024(4) 0.023(4) 0.049(4) 0.000(3) -0.001(3) -0.003(3)
C58 0.024(4) 0.023(4) 0.049(4) 0.000(3) -0.001(3) -0.003(3)
C59 0.024(4) 0.023(4) 0.049(4) 0.000(3) -0.001(3) -0.003(3)
C60 0.024(4) 0.023(4) 0.049(4) 0.000(3) -0.001(3) -0.003(3)
C71 0.025(4) 0.028(4) 0.035(4) 0.004(3) -0.006(3) -0.001(3)
C72 0.025(4) 0.028(4) 0.035(4) 0.004(3) -0.006(3) -0.001(3)
C73 0.025(4) 0.028(4) 0.035(4) 0.004(3) -0.006(3) -0.001(3)
C74 0.025(4) 0.028(4) 0.035(4) 0.004(3) -0.006(3) -0.001(3)
C75 0.025(4) 0.028(4) 0.035(4) 0.004(3) -0.006(3) -0.001(3)
C76 0.025(4) 0.028(4) 0.035(4) 0.004(3) -0.006(3) -0.001(3)
C77 0.025(4) 0.028(4) 0.035(4) 0.004(3) -0.006(3) -0.001(3)
C78 0.025(4) 0.028(4) 0.035(4) 0.004(3) -0.006(3) -0.001(3)
C79 0.025(4) 0.028(4) 0.035(4) 0.004(3) -0.006(3) -0.001(3)
C80 0.025(4) 0.028(4) 0.035(4) 0.004(3) -0.006(3) -0.001(3)
C81 0.027(3) 0.040(4) 0.034(4) 0.007(3) -0.001(3) 0.002(3)
C82 0.027(3) 0.040(4) 0.034(4) 0.007(3) -0.001(3) 0.002(3)
C83 0.027(3) 0.040(4) 0.034(4) 0.007(3) -0.001(3) 0.002(3)
C84 0.027(3) 0.040(4) 0.034(4) 0.007(3) -0.001(3) 0.002(3)
C85 0.027(3) 0.040(4) 0.034(4) 0.007(3) -0.001(3) 0.002(3)
C86 0.027(3) 0.040(4) 0.034(4) 0.007(3) -0.001(3) 0.002(3)
C87 0.027(3) 0.040(4) 0.034(4) 0.007(3) -0.001(3) 0.002(3)
C91 0.034(4) 0.056(5) 0.047(4) 0.000(3) -0.004(3) -0.007(3)
C92 0.034(4) 0.056(5) 0.047(4) 0.000(3) -0.004(3) -0.007(3)
C93 0.034(4) 0.056(5) 0.047(4) 0.000(3) -0.004(3) -0.007(3)
C94 0.034(4) 0.056(5) 0.047(4) 0.000(3) -0.004(3) -0.007(3)
C95 0.034(4) 0.056(5) 0.047(4) 0.000(3) -0.004(3) -0.007(3)
C96 0.034(4) 0.056(5) 0.047(4) 0.000(3) -0.004(3) -0.007(3)
C97 0.034(4) 0.056(5) 0.047(4) 0.000(3) -0.004(3) -0.007(3)
C98 0.034(4) 0.056(5) 0.047(4) 0.000(3) -0.004(3) -0.007(3)
C141 0.032(3) 0.038(4) 0.029(4) -0.006(3) 0.001(3) -0.004(3)
C142 0.032(3) 0.038(4) 0.029(4) -0.006(3) 0.001(3) -0.004(3)
C143 0.032(3) 0.038(4) 0.029(4) -0.006(3) 0.001(3) -0.004(3)
C144 0.032(3) 0.038(4) 0.029(4) -0.006(3) 0.001(3) -0.004(3)
C145 0.032(3) 0.038(4) 0.029(4) -0.006(3) 0.001(3) -0.004(3)
C146 0.032(3) 0.038(4) 0.029(4) -0.006(3) 0.001(3) -0.004(3)
C147 0.032(3) 0.038(4) 0.029(4) -0.006(3) 0.001(3) -0.004(3)
C151 0.027(3) 0.052(4) 0.058(4) 0.000(3) 0.003(3) -0.002(3)
C152 0.027(3) 0.052(4) 0.058(4) 0.000(3) 0.003(3) -0.002(3)
C153 0.027(3) 0.052(4) 0.058(4) 0.000(3) 0.003(3) -0.002(3)
C154 0.027(3) 0.052(4) 0.058(4) 0.000(3) 0.003(3) -0.002(3)
C155 0.027(3) 0.052(4) 0.058(4) 0.000(3) 0.003(3) -0.002(3)
C156 0.027(3) 0.052(4) 0.058(4) 0.000(3) 0.003(3) -0.002(3)
C157 0.027(3) 0.052(4) 0.058(4) 0.000(3) 0.003(3) -0.002(3)
Cd3 0.0213(9) 0.0185(10) 0.0247(10) 0.0007(8) -0.0035(7) 0.0025(7)
Cd4 0.0207(9) 0.0191(10) 0.0263(10) 0.0019(7) -0.0030(7) 0.0013(8)
Cd5 0.0205(9) 0.0199(10) 0.0271(10) -0.0036(8) -0.0032(7) 0.0042(7)
Cd6 0.0197(9) 0.0199(10) 0.0244(10) -0.0022(7) -0.0025(7) 0.0020(8)
O9 0.026(4) 0.034(5) 0.025(3) -0.002(2) -0.003(2) -0.001(4)
O10 0.026(4) 0.034(5) 0.025(3) -0.002(2) -0.003(2) -0.001(4)
O11 0.026(4) 0.034(5) 0.025(3) -0.002(2) -0.003(2) -0.001(4)
O12 0.026(4) 0.034(5) 0.025(3) -0.002(2) -0.003(2) -0.001(4)
O13 0.023(3) 0.049(4) 0.042(4) -0.003(3) -0.001(2) 0.004(2)
O14 0.023(3) 0.049(4) 0.042(4) -0.003(3) -0.001(2) 0.004(2)
O15 0.023(3) 0.049(4) 0.042(4) -0.003(3) -0.001(2) 0.004(2)
O16 0.023(3) 0.049(4) 0.042(4) -0.003(3) -0.001(2) 0.004(2)
O17 0.024(4) 0.040(5) 0.029(4) 0.001(2) 0.002(2) -0.005(4)
O18 0.024(4) 0.040(5) 0.029(4) 0.001(2) 0.002(2) -0.005(4)
O19 0.024(4) 0.040(5) 0.029(4) 0.001(2) 0.002(2) -0.005(4)
O20 0.024(4) 0.040(5) 0.029(4) 0.001(2) 0.002(2) -0.005(4)
O21 0.026(3) 0.049(4) 0.035(3) 0.002(3) -0.003(2) 0.000(2)
O22 0.026(3) 0.049(4) 0.035(3) 0.002(3) -0.003(2) 0.000(2)
O23 0.026(3) 0.049(4) 0.035(3) 0.002(3) -0.003(2) 0.000(2)
O24 0.026(3) 0.049(4) 0.035(3) 0.002(3) -0.003(2) 0.000(2)
N7 0.024(4) 0.019(4) 0.051(4) 0.000(3) -0.001(3) 0.000(3)
N8 0.024(4) 0.019(4) 0.051(4) 0.000(3) -0.001(3) 0.000(3)
N9 0.024(4) 0.019(4) 0.051(4) 0.000(3) -0.001(3) 0.000(3)
N10 0.023(4) 0.026(4) 0.043(4) 0.001(3) 0.003(3) -0.001(3)
N11 0.023(4) 0.026(4) 0.043(4) 0.001(3) 0.003(3) -0.001(3)
N12 0.023(4) 0.026(4) 0.043(4) 0.001(3) 0.003(3) -0.001(3)
N13 0.023(4) 0.022(4) 0.042(4) -0.002(3) -0.003(3) 0.001(3)
N14 0.023(4) 0.022(4) 0.042(4) -0.002(3) -0.003(3) 0.001(3)
N15 0.023(4) 0.022(4) 0.042(4) -0.002(3) -0.003(3) 0.001(3)
N19 0.024(4) 0.022(4) 0.057(4) 0.001(3) -0.006(3) -0.002(3)
N20 0.024(4) 0.022(4) 0.057(4) 0.001(3) -0.006(3) -0.002(3)
N21 0.024(4) 0.022(4) 0.057(4) 0.001(3) -0.006(3) -0.002(3)
C21 0.024(4) 0.019(4) 0.051(4) 0.000(3) -0.001(3) 0.000(3)
C22 0.024(4) 0.019(4) 0.051(4) 0.000(3) -0.001(3) 0.000(3)
C23 0.024(4) 0.019(4) 0.051(4) 0.000(3) -0.001(3) 0.000(3)
C24 0.024(4) 0.019(4) 0.051(4) 0.000(3) -0.001(3) 0.000(3)
C25 0.024(4) 0.019(4) 0.051(4) 0.000(3) -0.001(3) 0.000(3)
C26 0.024(4) 0.019(4) 0.051(4) 0.000(3) -0.001(3) 0.000(3)
C27 0.024(4) 0.019(4) 0.051(4) 0.000(3) -0.001(3) 0.000(3)
C28 0.024(4) 0.019(4) 0.051(4) 0.000(3) -0.001(3) 0.000(3)
C29 0.024(4) 0.019(4) 0.051(4) 0.000(3) -0.001(3) 0.000(3)
C30 0.024(4) 0.019(4) 0.051(4) 0.000(3) -0.001(3) 0.000(3)
C31 0.023(4) 0.026(4) 0.043(4) 0.001(3) 0.003(3) -0.001(3)
C32 0.023(4) 0.026(4) 0.043(4) 0.001(3) 0.003(3) -0.001(3)
C33 0.023(4) 0.026(4) 0.043(4) 0.001(3) 0.003(3) -0.001(3)
C34 0.023(4) 0.026(4) 0.043(4) 0.001(3) 0.003(3) -0.001(3)
C35 0.023(4) 0.026(4) 0.043(4) 0.001(3) 0.003(3) -0.001(3)
C36 0.023(4) 0.026(4) 0.043(4) 0.001(3) 0.003(3) -0.001(3)
C37 0.023(4) 0.026(4) 0.043(4) 0.001(3) 0.003(3) -0.001(3)
C38 0.023(4) 0.026(4) 0.043(4) 0.001(3) 0.003(3) -0.001(3)
C39 0.023(4) 0.026(4) 0.043(4) 0.001(3) 0.003(3) -0.001(3)
C40 0.023(4) 0.026(4) 0.043(4) 0.001(3) 0.003(3) -0.001(3)
C41 0.023(4) 0.022(4) 0.042(4) -0.002(3) -0.003(3) 0.001(3)
C42 0.023(4) 0.022(4) 0.042(4) -0.002(3) -0.003(3) 0.001(3)
C43 0.023(4) 0.022(4) 0.042(4) -0.002(3) -0.003(3) 0.001(3)
C44 0.023(4) 0.022(4) 0.042(4) -0.002(3) -0.003(3) 0.001(3)
C45 0.023(4) 0.022(4) 0.042(4) -0.002(3) -0.003(3) 0.001(3)
C46 0.023(4) 0.022(4) 0.042(4) -0.002(3) -0.003(3) 0.001(3)
C47 0.023(4) 0.022(4) 0.042(4) -0.002(3) -0.003(3) 0.001(3)
C48 0.023(4) 0.022(4) 0.042(4) -0.002(3) -0.003(3) 0.001(3)
C49 0.023(4) 0.022(4) 0.042(4) -0.002(3) -0.003(3) 0.001(3)
C50 0.023(4) 0.022(4) 0.042(4) -0.002(3) -0.003(3) 0.001(3)
C61 0.024(4) 0.022(4) 0.057(4) 0.001(3) -0.006(3) -0.002(3)
C62 0.024(4) 0.022(4) 0.057(4) 0.001(3) -0.006(3) -0.002(3)
C63 0.024(4) 0.022(4) 0.057(4) 0.001(3) -0.006(3) -0.002(3)
C64 0.024(4) 0.022(4) 0.057(4) 0.001(3) -0.006(3) -0.002(3)
C65 0.024(4) 0.022(4) 0.057(4) 0.001(3) -0.006(3) -0.002(3)
C66 0.024(4) 0.022(4) 0.057(4) 0.001(3) -0.006(3) -0.002(3)
C67 0.024(4) 0.022(4) 0.057(4) 0.001(3) -0.006(3) -0.002(3)
C68 0.024(4) 0.022(4) 0.057(4) 0.001(3) -0.006(3) -0.002(3)
C69 0.024(4) 0.022(4) 0.057(4) 0.001(3) -0.006(3) -0.002(3)
C70 0.024(4) 0.022(4) 0.057(4) 0.001(3) -0.006(3) -0.002(3)
C101 0.026(4) 0.034(5) 0.025(3) -0.002(2) -0.003(2) -0.001(4)
C102 0.026(4) 0.034(5) 0.025(3) -0.002(2) -0.003(2) -0.001(4)
C103 0.026(4) 0.034(5) 0.025(3) -0.002(2) -0.003(2) -0.001(4)
C104 0.026(4) 0.034(5) 0.025(3) -0.002(2) -0.003(2) -0.001(4)
C105 0.026(4) 0.034(5) 0.025(3) -0.002(2) -0.003(2) -0.001(4)
C106 0.026(4) 0.034(5) 0.025(3) -0.002(2) -0.003(2) -0.001(4)
C107 0.026(4) 0.034(5) 0.025(3) -0.002(2) -0.003(2) -0.001(4)
C111 0.023(3) 0.049(4) 0.042(4) -0.003(3) -0.001(2) 0.004(2)
C112 0.023(3) 0.049(4) 0.042(4) -0.003(3) -0.001(2) 0.004(2)
C113 0.023(3) 0.049(4) 0.042(4) -0.003(3) -0.001(2) 0.004(2)
C114 0.023(3) 0.049(4) 0.042(4) -0.003(3) -0.001(2) 0.004(2)
C115 0.023(3) 0.049(4) 0.042(4) -0.003(3) -0.001(2) 0.004(2)
C116 0.023(3) 0.049(4) 0.042(4) -0.003(3) -0.001(2) 0.004(2)
C117 0.023(3) 0.049(4) 0.042(4) -0.003(3) -0.001(2) 0.004(2)
C121 0.024(4) 0.040(5) 0.029(4) 0.001(2) 0.002(2) -0.005(4)
C122 0.024(4) 0.040(5) 0.029(4) 0.001(2) 0.002(2) -0.005(4)
C123 0.024(4) 0.040(5) 0.029(4) 0.001(2) 0.002(2) -0.005(4)
C124 0.024(4) 0.040(5) 0.029(4) 0.001(2) 0.002(2) -0.005(4)
C125 0.024(4) 0.040(5) 0.029(4) 0.001(2) 0.002(2) -0.005(4)
C126 0.024(4) 0.040(5) 0.029(4) 0.001(2) 0.002(2) -0.005(4)
C127 0.024(4) 0.040(5) 0.029(4) 0.001(2) 0.002(2) -0.005(4)
C131 0.026(3) 0.049(4) 0.035(3) 0.002(3) -0.003(2) 0.000(2)
C132 0.026(3) 0.049(4) 0.035(3) 0.002(3) -0.003(2) 0.000(2)
C133 0.026(3) 0.049(4) 0.035(3) 0.002(3) -0.003(2) 0.000(2)
C134 0.026(3) 0.049(4) 0.035(3) 0.002(3) -0.003(2) 0.000(2)
C135 0.026(3) 0.049(4) 0.035(3) 0.002(3) -0.003(2) 0.000(2)
C136 0.026(3) 0.049(4) 0.035(3) 0.002(3) -0.003(2) 0.000(2)
C137 0.026(3) 0.049(4) 0.035(3) 0.002(3) -0.003(2) 0.000(2)

loop_
_atom_type_symbol
_atom_type_description
_atom_type_scat_dispersion_real
_atom_type_scat_dispersion_imag
_atom_type_scat_source
C C 0.0033 0.0016 'International Tables Vol C Tables 4.2.6.8 and 6.1.1.4'
H H 0.0000 0.0000 'International Tables Vol C Tables 4.2.6.8 and 6.1.1.4'
Cd Cd -0.8075 1.2024 'International Tables Vol C Tables 4.2.6.8 and 6.1.1.4'
N N 0.0061 0.0033 'International Tables Vol C Tables 4.2.6.8 and 6.1.1.4'
O O 0.0106 0.0060 'International Tables Vol C Tables 4.2.6.8 and 6.1.1.4'

loop_
_geom_angle_atom_site_label_1
_geom_angle_atom_site_label_2
_geom_angle_atom_site_label_3
_geom_angle
_geom_angle_site_symmetry_1
_geom_angle_site_symmetry_3
O2 Cd1 O1 54.5(6) . .
O6 Cd1 O1 155.6(6) . .
O6 Cd1 O2 101.2(7) . .
O6 Cd1 N3 88.6(7) . 3_655
O31 Cd1 O1 91.4(6) . .
O31 Cd1 O2 145.7(7) . .
O31 Cd1 O6 112.9(7) . .
O31 Cd1 N3 97.5(8) . 3_655
O31 Cd1 N4 90.2(9) . .
N3 Cd1 O1 86.9(6) 3_655 .
N3 Cd1 O2 79.2(6) 3_655 .
N4 Cd1 O1 91.9(7) . .
N4 Cd1 O2 93.7(7) . .
N4 Cd1 O6 89.3(7) . .
N4 Cd1 N3 172.1(7) . 3_655
O5 Cd2 O25 88.6(6) . 4_456
O5 Cd2 O26 141.9(6) . 4_456
O5 Cd2 O31 88.3(7) . .
O5 Cd2 N24 85.7(7) . 3_645
O25 Cd2 O26 54.2(6) 4_456 4_456
O25 Cd2 O31 158.9(7) 4_456 .
O26 Cd2 O31 122.8(6) 4_456 .
O32 Cd2 O5 131.5(6) . .
O32 Cd2 O25 138.6(6) . 4_456
O32 Cd2 O26 86.5(5) . 4_456
O32 Cd2 O31 52.0(7) . .
O32 Cd2 N24 105.9(6) . 3_645
N16 Cd2 O5 87.2(7) . .
N16 Cd2 O25 87.4(6) . 4_456
N16 Cd2 O26 97.8(6) . 4_456
N16 Cd2 O31 113.3(7) . .
N16 Cd2 O32 85.4(7) . .
N16 Cd2 N24 168.6(7) . 3_645
N24 Cd2 O25 83.5(6) 3_645 4_456
N24 Cd2 O26 82.4(6) 3_645 4_456
N24 Cd2 O31 75.5(7) 3_645 .
O7 Cd7 O27 91.4(6) 1_655 .
O7 Cd7 O28 145.6(8) 1_655 .
O7 Cd7 O29 114.8(7) 1_655 .
O7 Cd7 N1 93.0(9) 1_655 .
O7 Cd7 N6 93.9(8) 1_655 3_655
O28 Cd7 O27 54.8(6) . .
O29 Cd7 O27 153.5(6) . .
O29 Cd7 O28 98.6(7) . .
O29 Cd7 N1 91.5(7) . .
O29 Cd7 N6 89.0(7) . 3_655
N1 Cd7 O27 91.0(6) . .
N1 Cd7 O28 93.8(6) . .
N1 Cd7 N6 172.1(7) . 3_655
N6 Cd7 O27 85.1(6) 3_655 .
N6 Cd7 O28 78.3(6) 3_655 .
O3 Cd8 O4 54.2(5) 4 4
O3 Cd8 O7 160.2(8) 4 1_655
O4 Cd8 O7 122.9(6) 4 1_655
O8 Cd8 O3 137.2(6) 1_655 4
O8 Cd8 O4 84.7(5) 1_655 4
O8 Cd8 O7 51.6(7) 1_655 1_655
O30 Cd8 O3 87.6(6) . 4
O30 Cd8 O4 140.2(6) . 4
O30 Cd8 O7 88.8(7) . 1_655
O30 Cd8 O8 134.8(6) . 1_655
O30 Cd8 N18 83.5(7) . 3_645
N18 Cd8 O3 82.9(6) 3_645 4
N18 Cd8 O4 81.4(6) 3_645 4
N18 Cd8 O7 77.3(8) 3_645 1_655
N18 Cd8 O8 104.3(6) 3_645 1_655
N22 Cd8 O3 88.4(6) . 4
N22 Cd8 O4 102.1(6) . 4
N22 Cd8 O7 110.7(8) . 1_655
N22 Cd8 O8 89.3(6) . 1_655
N22 Cd8 O30 85.6(7) . .
N22 Cd8 N18 166.3(7) . 3_645
C81 O1 Cd1 89.4(14) . .
C81 O2 Cd1 94.6(15) . .
C87 O3 Cd8 92.7(15) . 4_455
C87 O4 Cd8 87.5(13) . 4_455
C91 O5 Cd2 157.1(19) . .
C91 O6 Cd1 119.4(17) . .
Cd7 O7 Cd8 109.5(10) 1_455 1_455
C95 O7 Cd7 142(2) . 1_455
C95 O7 Cd8 92.2(17) . 1_455
C95 O8 Cd8 96.4(17) . 1_455
C145 O25 Cd2 92.0(14) . 4_556
C145 O26 Cd2 90.5(14) . 4_556
C141 O27 Cd7 87.5(14) . .
C141 O28 Cd7 93.4(15) . .
C151 O29 Cd7 116.3(17) . .
C151 O30 Cd8 153.4(18) . .
Cd1 O31 Cd2 107.7(9) . .
C155 O31 Cd1 145(2) . .
C155 O31 Cd2 84.2(17) . .
C155 O32 Cd2 98.9(18) . .
C1 N1 Cd7 119.1(17) . .
C1 N1 C5 115(2) . .
C5 N1 Cd7 125.3(16) . .
C3 N2 H2 113.0 . .
C3 N2 C8 134(2) . .
C8 N2 H2 113.0 . .
C6 N3 Cd1 118.1(15) . 3_645
C10 N3 Cd1 131.6(14) . 3_645
C10 N3 C6 109.6(18) . .
C11 N4 Cd1 126.4(17) . .
C11 N4 C15 115(2) . .
C15 N4 Cd1 118.2(18) . .
C13 N5 H5 113.8 . .
C18 N5 H5 113.8 . .
C18 N5 C13 132(2) . .
C16 N6 Cd7 112.1(15) . 3_645
C20 N6 Cd7 125.3(15) . 3_645
C20 N6 C16 118(2) . .
C51 N16 Cd2 117.8(15) . .
C55 N16 Cd2 128.0(16) . .
C55 N16 C51 114(2) . .
C53 N17 H17 112.9 . .
C53 N17 C58 134(2) . .
C58 N17 H17 112.9 . .
C56 N18 Cd8 126.8(16) . 3_655
C56 N18 C60 115(2) . .
C60 N18 Cd8 117.7(16) . 3_655
C71 N22 Cd8 117.5(16) . .
C71 N22 C75 117(2) . .
C75 N22 Cd8 124.9(15) . .
C73 N23 H23 114.1 . .
C78 N23 H23 114.1 . .
C78 N23 C73 131.7(19) . .
C76 N24 Cd2 124.6(15) . 3_655
C80 N24 Cd2 121.1(16) . 3_655
C80 N24 C76 114(2) . .
N1 C1 H1 117.1 . .
N1 C1 C2 126(2) . .
C2 C1 H1 117.1 . .
C1 C2 H2A 120.6 . .
C1 C2 C3 119(2) . .
C3 C2 H2A 120.6 . .
N2 C3 C2 118(2) . .
N2 C3 C4 125(2) . .
C2 C3 C4 117(2) . .
C3 C4 H4 121.0 . .
C5 C4 C3 118(2) . .
C5 C4 H4 121.0 . .
N1 C5 C4 125(2) . .
N1 C5 H5A 117.7 . .
C4 C5 H5A 117.7 . .
N3 C6 H6 115.7 . .
C7 C6 N3 129(2) . .
C7 C6 H6 115.7 . .
C6 C7 H7 120.5 . .
C6 C7 C8 119(2) . .
C8 C7 H7 120.5 . .
C7 C8 N2 117(2) . .
C9 C8 N2 128(2) . .
C9 C8 C7 115(2) . .
C8 C9 H9 120.4 . .
C10 C9 C8 119(2) . .
C10 C9 H9 120.4 . .
N3 C10 H10 116.2 . .
C9 C10 N3 127.6(19) . .
C9 C10 H10 116.2 . .
N4 C11 H11 117.2 . .
N4 C11 C12 126(2) . .
C12 C11 H11 117.2 . .
C11 C12 H12 120.4 . .
C13 C12 C11 119(2) . .
C13 C12 H12 120.4 . .
N5 C13 C14 116(2) . .
C12 C13 N5 128(2) . .
C12 C13 C14 116(2) . .
C13 C14 H14 120.8 . .
C15 C14 C13 118(2) . .
C15 C14 H14 120.8 . .
N4 C15 C14 125(3) . .
N4 C15 H15 117.5 . .
C14 C15 H15 117.5 . .
N6 C16 H16 119.4 . .
N6 C16 C17 121(2) . .
C17 C16 H16 119.4 . .
C16 C17 H17A 118.9 . .
C18 C17 C16 122(2) . .
C18 C17 H17A 118.9 . .
N5 C18 C17 117(2) . .
N5 C18 C19 129(2) . .
C19 C18 C17 113(2) . .
C18 C19 H19 118.8 . .
C18 C19 C20 122(2) . .
C20 C19 H19 118.8 . .
N6 C20 C19 122(2) . .
N6 C20 H20 119.0 . .
C19 C20 H20 119.0 . .
N16 C51 H51 118.4 . .
N16 C51 C52 123(2) . .
C52 C51 H51 118.4 . .
C51 C52 H52 118.8 . .
C51 C52 C53 122(2) . .
C53 C52 H52 118.8 . .
N17 C53 C52 118(2) . .
N17 C53 C54 128(2) . .
C54 C53 C52 114(2) . .
C53 C54 H54 120.4 . .
C55 C54 C53 119(2) . .
C55 C54 H54 120.4 . .
N16 C55 C54 126(2) . .
N16 C55 H55 116.8 . .
C54 C55 H55 116.8 . .
N18 C56 H56 117.0 . .
N18 C56 C57 126(2) . .
C57 C56 H56 117.0 . .
C56 C57 H57 120.3 . .
C56 C57 C58 119(2) . .
C58 C57 H57 120.3 . .
N17 C58 C57 125(2) . .
N17 C58 C59 119(2) . .
C57 C58 C59 115(2) . .
C58 C59 H59 120.7 . .
C60 C59 C58 119(2) . .
C60 C59 H59 120.7 . .
N18 C60 C59 125(2) . .
N18 C60 H60 117.4 . .
C59 C60 H60 117.4 . .
N22 C71 H71 117.4 . .
N22 C71 C72 125(2) . .
C72 C71 H71 117.4 . .
C71 C72 H72 121.9 . .
C71 C72 C73 116(2) . .
C73 C72 H72 121.9 . .
N23 C73 C72 114(2) . .
C74 C73 N23 126(2) . .
C74 C73 C72 119(2) . .
C73 C74 H74 120.8 . .
C73 C74 C75 118(2) . .
C75 C74 H74 120.8 . .
N22 C75 C74 124(2) . .
N22 C75 H75 118.2 . .
C74 C75 H75 118.2 . .
N24 C76 H76 118.1 . .
C77 C76 N24 124(2) . .
C77 C76 H76 118.1 . .
C76 C77 H77 119.8 . .
C76 C77 C78 120(2) . .
C78 C77 H77 119.8 . .
N23 C78 C79 116(2) . .
C77 C78 N23 127(2) . .
C77 C78 C79 117(2) . .
C78 C79 H79 120.3 . .
C80 C79 C78 119(2) . .
C80 C79 H79 120.3 . .
N24 C80 C79 125(2) . .
N24 C80 H80 117.4 . .
C79 C80 H80 117.4 . .
O1 C81 Cd1 62.8(12) . .
O1 C81 C82 122(2) . .
O2 C81 Cd1 58.3(12) . .
O2 C81 O1 120(2) . .
O2 C81 C82 118(2) . .
C82 C81 Cd1 168.3(18) . .
C81 C82 H82A 108.1 . .
C81 C82 H82B 108.1 . .
C81 C82 C83 117(2) . .
H82A C82 H82B 107.3 . .
C83 C82 H82A 108.1 . .
C83 C82 H82B 108.1 . .
C82 C83 C84 108.0(17) . .
C85 C83 C82 113.7(17) . .
C85 C83 C84 110(2) . .
C85 C83 C86 112.8(17) . .
C86 C83 C82 106(2) . .
C86 C83 C84 105.2(18) . .
C83 C84 H84A 109.5 . .
C83 C84 H84B 109.5 . .
C83 C84 H84C 109.5 . .
H84A C84 H84B 109.5 . .
H84A C84 H84C 109.5 . .
H84B C84 H84C 109.5 . .
C83 C85 H85A 109.5 . .
C83 C85 H85B 109.5 . .
C83 C85 H85C 109.5 . .
H85A C85 H85B 109.5 . .
H85A C85 H85C 109.5 . .
H85B C85 H85C 109.5 . .
C83 C86 H86A 108.4 . .
C83 C86 H86B 108.4 . .
H86A C86 H86B 107.4 . .
C87 C86 C83 116(2) . .
C87 C86 H86A 108.4 . .
C87 C86 H86B 108.4 . .
O3 C87 Cd8 60.8(12) . 4_455
O3 C87 O4 124(2) . .
O3 C87 C86 124(2) . .
O4 C87 Cd8 64.4(12) . 4_455
O4 C87 C86 112.8(19) . .
C86 C87 Cd8 164.2(17) . 4_455
O5 C91 O6 122(3) . .
O5 C91 C92 120(3) . .
O6 C91 C92 114(2) . .
C91 C92 H92A 106.8 . .
C91 C92 H92B 106.8 . .
H92A C92 H92B 106.6 . .
C93 C92 C91 122(2) . .
C93 C92 H92A 106.8 . .
C93 C92 H92B 106.8 . .
C92 C93 C94 121.1(17) . .
C92 C93 C97 81(2) . .
C92 C93 C98 94(2) . .
C94 C93 C97 105(2) . .
C94 C93 C98 72(2) . .
C96 C93 C92 117.1(18) . .
C96 C93 C94 120.3(19) . .
C96 C93 C97 96(2) . .
C96 C93 C98 92(2) . .
C93 C94 H94A 110.0 . .
C93 C94 H94B 110.0 . .
C93 C94 C95 108.6(19) . .
H94A C94 H94B 108.4 . .
C95 C94 H94A 110.0 . .
C95 C94 H94B 110.0 . .
O7 C95 O8 119(3) . .
O7 C95 C94 133(3) . .
O8 C95 C94 107(3) . .
C93 C96 H96A 109.5 . .
C93 C96 H96B 109.5 . .
C93 C96 H96C 109.5 . .
H96A C96 H96B 109.5 . .
H96A C96 H96C 109.5 . .
H96B C96 H96C 109.5 . .
C93 C97 H97A 109.5 . .
C93 C97 H97B 109.5 . .
C93 C97 H97C 109.5 . .
H97A C97 H97B 109.5 . .
H97A C97 H97C 109.5 . .
H97B C97 H97C 109.5 . .
C93 C98 H98A 109.5 . .
C93 C98 H98B 109.5 . .
C93 C98 H98C 109.5 . .
H98A C98 H98B 109.5 . .
H98A C98 H98C 109.5 . .
H98B C98 H98C 109.5 . .
O27 C141 Cd7 65.3(12) . .
O27 C141 O28 124(2) . .
O27 C141 C142 118(2) . .
O28 C141 Cd7 58.9(11) . .
O28 C141 C142 118(2) . .
C142 C141 Cd7 167.1(17) . .
C141 C142 H14A 108.4 . .
C141 C142 H14B 108.4 . .
H14A C142 H14B 107.5 . .
C143 C142 C141 115(2) . .
C143 C142 H14A 108.4 . .
C143 C142 H14B 108.4 . .
C142 C143 C144 106(2) . .
C142 C143 C146 110.7(18) . .
C146 C143 C144 112.0(18) . .
C147 C143 C142 112.4(17) . .
C147 C143 C144 108.1(17) . .
C147 C143 C146 107(2) . .
C143 C144 H14C 108.3 . .
C143 C144 H14D 108.3 . .
H14C C144 H14D 107.4 . .
C145 C144 C143 116(2) . .
C145 C144 H14C 108.3 . .
C145 C144 H14D 108.3 . .
O25 C145 Cd2 60.3(12) . 4_556
O25 C145 C144 117(2) . .
O26 C145 Cd2 62.5(12) . 4_556
O26 C145 O25 121(2) . .
O26 C145 C144 122(2) . .
C144 C145 Cd2 162.2(17) . 4_556
C143 C146 H14E 109.5 . .
C143 C146 H14F 109.5 . .
C143 C146 H14G 109.5 . .
H14E C146 H14F 109.5 . .
H14E C146 H14G 109.5 . .
H14F C146 H14G 109.5 . .
C143 C147 H14H 109.5 . .
C143 C147 H14I 109.5 . .
C143 C147 H14J 109.5 . .
H14H C147 H14I 109.5 . .
H14H C147 H14J 109.5 . .
H14I C147 H14J 109.5 . .
O29 C151 C152 121(3) . .
O30 C151 O29 130(3) . .
O30 C151 C152 105(2) . .
C151 C152 H15A 108.9 . .
C151 C152 H15B 108.9 . .
H15A C152 H15B 107.7 . .
C153 C152 C151 113.2(19) . .
C153 C152 H15A 108.9 . .
C153 C152 H15B 108.9 . .
C152 C153 C156 113.7(18) . .
C154 C153 C152 116.3(17) . .
C154 C153 C156 88.4(16) . .
C157 C153 C152 115.2(19) . .
C157 C153 C154 110.8(18) . .
C157 C153 C156 109.3(17) . .
C153 C154 H15C 106.3 . .
C153 C154 H15D 106.3 . .
H15C C154 H15D 106.4 . .
C155 C154 C153 124(2) . .
C155 C154 H15C 106.3 . .
C155 C154 H15D 106.3 . .
O31 C155 C154 109(3) . .
O32 C155 O31 120(3) . .
O32 C155 C154 131(3) . .
C153 C156 H15E 109.5 . .
C153 C156 H15F 109.5 . .
C153 C156 H15G 109.5 . .
H15E C156 H15F 109.5 . .
H15E C156 H15G 109.5 . .
H15F C156 H15G 109.5 . .
C153 C157 H15H 109.5 . .
C153 C157 H15I 109.5 . .
C153 C157 H15J 109.5 . .
H15H C157 H15I 109.5 . .
H15H C157 H15J 109.5 . .
H15I C157 H15J 109.5 . .
O12 Cd3 O11 54.4(5) . .
O12 Cd3 N21 82.3(6) . 4_456
O15 Cd3 O11 113.0(5) . .
O15 Cd3 O12 166.8(5) . .
O15 Cd3 O22 101.4(5) . .
O15 Cd3 N13 89.3(6) . .
O15 Cd3 N21 93.8(5) . 4_456
O22 Cd3 O11 145.7(5) . .
O22 Cd3 O12 91.3(5) . .
O22 Cd3 N13 89.6(7) . .
O22 Cd3 N21 90.2(6) . 4_456
N13 Cd3 O11 91.1(6) . .
N13 Cd3 O12 94.5(6) . .
N13 Cd3 N21 176.8(7) . 4_456
N21 Cd3 O11 87.2(6) 4_456 .
O15 Cd4 O16 50.3(4) . .
O15 Cd4 O18 176.9(5) . .
O17 Cd4 O15 130.2(5) . .
O17 Cd4 O16 80.4(5) . .
O17 Cd4 O18 52.5(5) . .
O17 Cd4 N10 80.6(6) . .
O18 Cd4 O16 132.6(5) . .
O21 Cd4 O15 94.2(4) . .
O21 Cd4 O16 144.2(4) . .
O21 Cd4 O17 135.4(5) . .
O21 Cd4 O18 83.0(5) . .
O21 Cd4 N7 91.3(6) . .
O21 Cd4 N10 95.7(6) . .
N7 Cd4 O15 90.9(6) . .
N7 Cd4 O16 86.0(6) . .
N7 Cd4 O17 92.2(6) . .
N7 Cd4 O18 90.5(6) . .
N7 Cd4 N10 172.4(7) . .
N10 Cd4 O15 91.7(6) . .
N10 Cd4 O16 90.2(6) . .
N10 Cd4 O18 87.2(6) . .
O13 Cd5 O19 88.0(5) 1_655 2_564
O13 Cd5 O20 143.3(6) 1_655 2_564
O13 Cd5 N9 92.8(6) 1_655 4_556
O13 Cd5 N12 88.7(7) 1_655 4_566
O19 Cd5 O20 55.6(5) 2_564 2_564
O19 Cd5 N9 83.6(6) 2_564 4_556
O19 Cd5 N12 93.8(6) 2_564 4_566
O24 Cd5 O13 102.3(5) . 1_655
O24 Cd5 O19 167.8(5) . 2_564
O24 Cd5 O20 114.4(5) . 2_564
O24 Cd5 N9 89.3(5) . 4_556
O24 Cd5 N12 92.9(6) . 4_566
N9 Cd5 O20 88.0(7) 4_556 2_564
N12 Cd5 O20 89.2(6) 4_566 2_564
N12 Cd5 N9 177.0(7) 4_566 4_556
O10 Cd6 O9 54.4(5) 2_565 2_565
O10 Cd6 N15 80.3(6) 2_565 4_566
O14 Cd6 O9 85.3(5) 1_655 2_565
O14 Cd6 O10 139.5(5) 1_655 2_565
O14 Cd6 O24 94.8(4) 1_655 .
O14 Cd6 N15 96.8(5) 1_655 4_566
O14 Cd6 N19 88.6(6) 1_655 .
O24 Cd6 O9 174.1(5) . 2_565
O24 Cd6 O10 124.9(5) . 2_565
O24 Cd6 N15 86.1(6) . 4_566
N15 Cd6 O9 88.0(6) 4_566 2_565
N19 Cd6 O9 88.7(7) . 2_565
N19 Cd6 O10 93.2(6) . 2_565
N19 Cd6 O24 97.2(6) . .
N19 Cd6 N15 173.4(7) . 4_566
C101 O9 Cd6 89.2(13) . 2_564
C101 O10 Cd6 95.2(13) . 2_564
C105 O11 Cd3 85.3(13) . .
C105 O12 Cd3 96.3(12) . .
C115 O13 Cd5 130.5(14) . 1_455
C115 O14 Cd6 141.0(13) . 1_455
Cd3 O15 Cd4 119.3(5) . .
C111 O15 Cd3 141.7(13) . .
C111 O15 Cd4 99.0(12) . .
C111 O16 Cd4 90.5(12) . .
C121 O17 Cd4 97.9(12) . .
C121 O18 Cd4 87.7(14) . .
C125 O19 Cd5 95.1(13) . 2_565
C125 O20 Cd5 89.7(13) . 2_565
C131 O21 Cd4 140.5(13) . .
C131 O22 Cd3 133.8(13) . .
Cd5 O24 Cd6 118.4(5) . .
C135 O24 Cd5 137.2(13) . .
C135 O24 Cd6 104.1(12) . .
C21 N7 Cd4 116.0(17) . .
C25 N7 Cd4 127.2(17) . .
C25 N7 C21 116(2) . .
C23 N8 H8 115.1 . .
C23 N8 C28 130(2) . .
C28 N8 H8 115.1 . .
C26 N9 Cd5 115.2(15) . 4_456
C26 N9 C30 117(2) . .
C30 N9 Cd5 124.5(17) . 4_456
C36 N10 Cd4 118.1(15) . .
C36 N10 C40 114(2) . .
C40 N10 Cd4 126.7(17) . .
C33 N11 H11A 114.6 . .
C33 N11 C38 131(2) . .
C38 N11 H11A 114.6 . .
C31 N12 Cd5 120.6(18) . 4_466
C31 N12 C35 118(2) . .
C35 N12 Cd5 120.6(16) . 4_466
C41 N13 Cd3 124.6(17) . .
C41 N13 C45 115(2) . .
C45 N13 Cd3 119.7(17) . .
C43 N14 H14K 115.3 . .
C48 N14 H14K 115.3 . .
C48 N14 C43 129(2) . .
C46 N15 Cd6 117.0(14) . 4_466
C50 N15 Cd6 124.6(17) . 4_466
C50 N15 C46 116(2) . .
C61 N19 Cd6 126.2(17) . .
C61 N19 C65 116(2) . .
C65 N19 Cd6 117.3(17) . .
C63 N20 H20A 115.2 . .
C68 N20 H20A 115.2 . .
C68 N20 C63 130(2) . .
C66 N21 Cd3 127.2(17) . 4_556
C66 N21 C70 116(2) . .
C70 N21 Cd3 113.9(14) . 4_556
N7 C21 H21 118.4 . .
C22 C21 N7 123(3) . .
C22 C21 H21 118.4 . .
C21 C22 H22 120.3 . .
C21 C22 C23 119(3) . .
C23 C22 H22 120.3 . .
N8 C23 C22 118(2) . .
N8 C23 C24 124(2) . .
C24 C23 C22 118(2) . .
C23 C24 H24 121.2 . .
C25 C24 C23 118(2) . .
C25 C24 H24 121.2 . .
N7 C25 C24 126(2) . .
N7 C25 H25 117.1 . .
C24 C25 H25 117.1 . .
N9 C26 H26 117.9 . .
N9 C26 C27 124(2) . .
C27 C26 H26 117.9 . .
C26 C27 H27 121.0 . .
C26 C27 C28 118(2) . .
C28 C27 H27 121.0 . .
N8 C28 C27 116(2) . .
C29 C28 N8 127(2) . .
C29 C28 C27 117(2) . .
C28 C29 H29 119.9 . .
C28 C29 C30 120(3) . .
C30 C29 H29 119.9 . .
N9 C30 C29 123(3) . .
N9 C30 H30 118.5 . .
C29 C30 H30 118.5 . .
N12 C31 H31 118.6 . .
N12 C31 C32 123(3) . .
C32 C31 H31 118.6 . .
C31 C32 H32 120.0 . .
C31 C32 C33 120(3) . .
C33 C32 H32 120.0 . .
N11 C33 C32 118(2) . .
C34 C33 N11 124(2) . .
C34 C33 C32 118(2) . .
C33 C34 H34 120.3 . .
C33 C34 C35 119(2) . .
C35 C34 H34 120.3 . .
N12 C35 C34 122(2) . .
N12 C35 H35 118.8 . .
C34 C35 H35 118.8 . .
N10 C36 H36 116.8 . .
N10 C36 C37 126(2) . .
C37 C36 H36 116.8 . .
C36 C37 H37 120.7 . .
C36 C37 C38 119(2) . .
C38 C37 H37 120.7 . .
N11 C38 C37 117(2) . .
C39 C38 N11 127(2) . .
C39 C38 C37 116(2) . .
C38 C39 H39 120.0 . .
C38 C39 C40 120(3) . .
C40 C39 H39 120.0 . .
N10 C40 C39 124(2) . .
N10 C40 H40 118.1 . .
C39 C40 H40 118.1 . .
N13 C41 H41 117.6 . .
N13 C41 C42 125(2) . .
C42 C41 H41 117.6 . .
C41 C42 H42 119.7 . .
C41 C42 C43 121(2) . .
C43 C42 H42 119.7 . .
C42 C43 N14 126(2) . .
C42 C43 C44 116(2) . .
C44 C43 N14 118(2) . .
C43 C44 H44 120.6 . .
C45 C44 C43 119(3) . .
C45 C44 H44 120.6 . .
N13 C45 C44 125(3) . .
N13 C45 H45 117.6 . .
C44 C45 H45 117.6 . .
N15 C46 H46 118.8 . .
N15 C46 C47 122(2) . .
C47 C46 H46 118.8 . .
C46 C47 H47 119.3 . .
C48 C47 C46 121(2) . .
C48 C47 H47 119.3 . .
N14 C48 C49 122(2) . .
C47 C48 N14 120(2) . .
C47 C48 C49 117(2) . .
C48 C49 H49 121.8 . .
C50 C49 C48 116(2) . .
C50 C49 H49 121.8 . .
N15 C50 C49 125(3) . .
N15 C50 H50 117.3 . .
C49 C50 H50 117.3 . .
N19 C61 H61 117.1 . .
N19 C61 C62 126(3) . .
C62 C61 H61 117.1 . .
C61 C62 H62 119.8 . .
C61 C62 C63 120(2) . .
C63 C62 H62 119.8 . .
N20 C63 C62 128(2) . .
N20 C63 C64 118(2) . .
C64 C63 C62 114(2) . .
C63 C64 H64 120.0 . .
C65 C64 C63 120(3) . .
C65 C64 H64 120.0 . .
N19 C65 H65 118.3 . .
C64 C65 N19 123(3) . .
C64 C65 H65 118.3 . .
N21 C66 H66 117.5 . .
N21 C66 C67 125(3) . .
C67 C66 H66 117.5 . .
C66 C67 H67 120.3 . .
C66 C67 C68 119(3) . .
C68 C67 H67 120.3 . .
N20 C68 C67 127(2) . .
C69 C68 N20 116(2) . .
C69 C68 C67 116(2) . .
C68 C69 H69 119.6 . .
C68 C69 C70 121(2) . .
C70 C69 H69 119.6 . .
N21 C70 C69 122(2) . .
N21 C70 H70 118.9 . .
C69 C70 H70 118.9 . .
O9 C101 C102 120(2) . .
O10 C101 O9 121(2) . .
O10 C101 C102 119(2) . .
C101 C102 H10A 108.3 . .
C101 C102 H10B 108.3 . .
C101 C102 C103 116(2) . .
H10A C102 H10B 107.4 . .
C103 C102 H10A 108.3 . .
C103 C102 H10B 108.3 . .
C104 C103 C102 105(3) . .
C104 C103 C106 113.6(19) . .
C104 C103 C107 109(2) . .
C106 C103 C102 111(2) . .
C106 C103 C107 108(3) . .
C107 C103 C102 109.0(19) . .
C103 C104 H10C 107.7 . .
C103 C104 H10D 107.7 . .
C103 C104 C105 119(2) . .
H10C C104 H10D 107.1 . .
C105 C104 H10C 107.7 . .
C105 C104 H10D 107.7 . .
O11 C105 Cd3 67.2(11) . .
O11 C105 C104 121(2) . .
O12 C105 Cd3 56.5(10) . .
O12 C105 O11 122(2) . .
O12 C105 C104 117(2) . .
C104 C105 Cd3 166.5(17) . .
C103 C106 H10E 109.5 . .
C103 C106 H10F 109.5 . .
C103 C106 H10G 109.5 . .
H10E C106 H10F 109.5 . .
H10E C106 H10G 109.5 . .
H10F C106 H10G 109.5 . .
C103 C107 H10H 109.5 . .
C103 C107 H10I 109.5 . .
C103 C107 H10J 109.5 . .
H10H C107 H10I 109.5 . .
H10H C107 H10J 109.5 . .
H10I C107 H10J 109.5 . .
O15 C111 C112 112.8(19) . .
O16 C111 O15 119.3(19) . .
O16 C111 C112 127.1(17) . .
C111 C112 H11B 108.1 . .
C111 C112 H11C 108.1 . .
H11B C112 H11C 107.3 . .
C113 C112 C111 117.0(17) . .
C113 C112 H11B 108.1 . .
C113 C112 H11C 108.1 . .
C114 C113 C112 107.7(16) . .
C114 C113 C117 109.5(16) . .
C116 C113 C112 109.8(16) . .
C116 C113 C114 110.7(16) . .
C116 C113 C117 107.4(16) . .
C117 C113 C112 111.8(16) . .
C113 C114 H11D 106.8 . .
C113 C114 H11E 106.8 . .
C113 C114 C115 122.3(17) . .
H11D C114 H11E 106.6 . .
C115 C114 H11D 106.8 . .
C115 C114 H11E 106.8 . .
O13 C115 C114 113.7(19) . .
O14 C115 O13 127.7(17) . .
O14 C115 C114 118.6(19) . .
C113 C116 H11F 109.5 . .
C113 C116 H11G 109.5 . .
C113 C116 H11H 109.5 . .
H11F C116 H11G 109.5 . .
H11F C116 H11H 109.5 . .
H11G C116 H11H 109.5 . .
C113 C117 H11I 109.5 . .
C113 C117 H11J 109.5 . .
C113 C117 H11K 109.5 . .
H11I C117 H11J 109.5 . .
H11I C117 H11K 109.5 . .
H11J C117 H11K 109.5 . .
O17 C121 C122 119(2) . .
O18 C121 O17 121(2) . .
O18 C121 C122 120(2) . .
C121 C122 H12A 107.4 . .
C121 C122 H12B 107.4 . .
C121 C122 C123 120(2) . .
H12A C122 H12B 107.0 . .
C123 C122 H12A 107.4 . .
C123 C122 H12B 107.4 . .
C122 C123 C126 111(2) . .
C124 C123 C122 107(3) . .
C124 C123 C126 112.3(19) . .
C127 C123 C122 110.6(19) . .
C127 C123 C124 112(2) . .
C127 C123 C126 105(3) . .
C123 C124 H12C 108.2 . .
C123 C124 H12D 108.2 . .
H12C C124 H12D 107.4 . .
C125 C124 C123 116(2) . .
C125 C124 H12C 108.2 . .
C125 C124 H12D 108.2 . .
O19 C125 Cd5 57.0(10) . 2_565
O19 C125 C124 119(2) . .
O20 C125 Cd5 62.5(12) . 2_565
O20 C125 O19 119(2) . .
O20 C125 C124 122(2) . .
C124 C125 Cd5 172.1(18) . 2_565
C123 C126 H12E 109.5 . .
C123 C126 H12F 109.5 . .
C123 C126 H12G 109.5 . .
H12E C126 H12F 109.5 . .
H12E C126 H12G 109.5 . .
H12F C126 H12G 109.5 . .
C123 C127 H12H 109.5 . .
C123 C127 H12I 109.5 . .
C123 C127 H12J 109.5 . .
H12H C127 H12I 109.5 . .
H12H C127 H12J 109.5 . .
H12I C127 H12J 109.5 . .
O21 C131 O22 128.9(18) . .
O21 C131 C132 120.6(18) . .
O22 C131 C132 110.4(18) . .
C131 C132 H13A 107.6 . .
C131 C132 H13B 107.6 . .
H13A C132 H13B 107.0 . .
C133 C132 C131 119.0(16) . .
C133 C132 H13A 107.6 . .
C133 C132 H13B 107.6 . .
C132 C133 C134 106.4(15) . .
C132 C133 C137 110.1(16) . .
C134 C133 C137 110.8(16) . .
C136 C133 C132 112.1(16) . .
C136 C133 C134 110.7(17) . .
C136 C133 C137 106.9(15) . .
C133 C134 H13C 107.9 . .
C133 C134 H13D 107.9 . .
H13C C134 H13D 107.2 . .
C135 C134 C133 117.7(17) . .
C135 C134 H13C 107.9 . .
C135 C134 H13D 107.9 . .
O23 C135 O24 115.6(18) . .
O23 C135 C134 127.0(17) . .
O24 C135 C134 117.2(19) . .
C133 C136 H13E 109.5 . .
C133 C136 H13F 109.5 . .
C133 C136 H13G 109.5 . .
H13E C136 H13F 109.5 . .
H13E C136 H13G 109.5 . .
H13F C136 H13G 109.5 . .
C133 C137 H13H 109.5 . .
C133 C137 H13I 109.5 . .
C133 C137 H13J 109.5 . .
H13H C137 H13I 109.5 . .
H13H C137 H13J 109.5 . .
H13I C137 H13J 109.5 . .

loop_
_geom_bond_atom_site_label_1
_geom_bond_atom_site_label_2
_geom_bond_distance
_geom_bond_site_symmetry_2
Cd1 O1 2.456(16) .
Cd1 O2 2.356(15) .
Cd1 O6 2.274(18) .
Cd1 O31 2.22(2) .
Cd1 N3 2.304(18) 3_655
Cd1 N4 2.258(19) .
Cd2 O5 2.313(18) .
Cd2 O25 2.383(15) 4_456
Cd2 O26 2.432(15) 4_456
Cd2 O31 2.592(17) .
Cd2 O32 2.282(16) .
Cd2 N16 2.280(18) .
Cd2 N24 2.356(19) 3_645
Cd7 O7 2.24(2) 1_655
Cd7 O27 2.487(15) .
Cd7 O28 2.348(15) .
Cd7 O29 2.274(18) .
Cd7 N1 2.284(19) .
Cd7 N6 2.320(19) 3_655
Cd8 O3 2.394(16) 4
Cd8 O4 2.473(15) 4
Cd8 O7 2.538(17) 1_655
Cd8 O8 2.387(15) 1_655
Cd8 O30 2.331(17) .
Cd8 N18 2.360(19) 3_645
Cd8 N22 2.312(18) .
O1 C81 1.28(3) .
O2 C81 1.26(3) .
O3 Cd8 2.394(16) 4_455
O3 C87 1.22(3) .
O4 Cd8 2.474(15) 4_455
O4 C87 1.29(3) .
O5 C91 1.22(3) .
O6 C91 1.26(3) .
O7 Cd7 2.24(2) 1_455
O7 Cd8 2.538(17) 1_455
O7 C95 1.19(4) .
O8 Cd8 2.387(15) 1_455
O8 C95 1.30(3) .
O25 Cd2 2.383(15) 4_556
O25 C145 1.27(3) .
O26 Cd2 2.432(15) 4_556
O26 C145 1.24(3) .
O27 C141 1.25(3) .
O28 C141 1.27(3) .
O29 C151 1.25(3) .
O30 C151 1.24(3) .
O31 C155 1.25(4) .
O32 C155 1.24(3) .
N1 C1 1.32(3) .
N1 C5 1.35(3) .
N2 H2 0.8800 .
N2 C3 1.37(3) .
N2 C8 1.40(3) .
N3 Cd1 2.304(18) 3_645
N3 C6 1.35(3) .
N3 C10 1.35(2) .
N4 C11 1.30(3) .
N4 C15 1.32(3) .
N5 H5 0.8800 .
N5 C13 1.37(3) .
N5 C18 1.36(3) .
N6 Cd7 2.320(19) 3_645
N6 C16 1.34(3) .
N6 C20 1.30(3) .
N16 C51 1.37(3) .
N16 C55 1.34(3) .
N17 H17 0.8800 .
N17 C53 1.31(3) .
N17 C58 1.37(3) .
N18 Cd8 2.360(19) 3_655
N18 C56 1.28(3) .
N18 C60 1.35(3) .
N22 C71 1.31(3) .
N22 C75 1.36(3) .
N23 H23 0.8800 .
N23 C73 1.42(3) .
N23 C78 1.37(3) .
N24 Cd2 2.356(19) 3_655
N24 C76 1.38(3) .
N24 C80 1.32(3) .
C1 H1 0.9500 .
C1 C2 1.37(3) .
C2 H2A 0.9500 .
C2 C3 1.38(3) .
C3 C4 1.43(3) .
C4 H4 0.9500 .
C4 C5 1.36(3) .
C5 H5A 0.9500 .
C6 H6 0.9500 .
C6 C7 1.31(3) .
C7 H7 0.9500 .
C7 C8 1.40(3) .
C8 C9 1.39(3) .
C9 H9 0.9500 .
C9 C10 1.34(2) .
C10 H10 0.9500 .
C11 H11 0.9500 .
C11 C12 1.42(3) .
C12 H12 0.9500 .
C12 C13 1.36(3) .
C13 C14 1.42(3) .
C14 H14 0.9500 .
C14 C15 1.40(3) .
C15 H15 0.9500 .
C16 H16 0.9500 .
C16 C17 1.42(3) .
C17 H17A 0.9500 .
C17 C18 1.39(3) .
C18 C19 1.38(3) .
C19 H19 0.9500 .
C19 C20 1.42(3) .
C20 H20 0.9500 .
C51 H51 0.9500 .
C51 C52 1.37(3) .
C52 H52 0.9500 .
C52 C53 1.41(3) .
C53 C54 1.41(3) .
C54 H54 0.9500 .
C54 C55 1.39(3) .
C55 H55 0.9500 .
C56 H56 0.9500 .
C56 C57 1.38(3) .
C57 H57 0.9500 .
C57 C58 1.40(3) .
C58 C59 1.41(3) .
C59 H59 0.9500 .
C59 C60 1.37(3) .
C60 H60 0.9500 .
C71 H71 0.9500 .
C71 C72 1.37(3) .
C72 H72 0.9500 .
C72 C73 1.44(3) .
C73 C74 1.37(3) .
C74 H74 0.9500 .
C74 C75 1.37(3) .
C75 H75 0.9500 .
C76 H76 0.9500 .
C76 C77 1.35(3) .
C77 H77 0.9500 .
C77 C78 1.36(3) .
C78 C79 1.39(3) .
C79 H79 0.9500 .
C79 C80 1.36(3) .
C80 H80 0.9500 .
C81 C82 1.46(3) .
C82 H82A 0.9900 .
C82 H82B 0.9900 .
C82 C83 1.56(3) .
C83 C84 1.57(3) .
C83 C85 1.51(3) .
C83 C86 1.56(3) .
C84 H84A 0.9800 .
C84 H84B 0.9800 .
C84 H84C 0.9800 .
C85 H85A 0.9800 .
C85 H85B 0.9800 .
C85 H85C 0.9800 .
C86 H86A 0.9900 .
C86 H86B 0.9900 .
C86 C87 1.53(3) .
C87 Cd8 2.74(2) 4_455
C91 C92 1.56(3) .
C92 H92A 0.9900 .
C92 H92B 0.9900 .
C92 C93 1.50(2) .
C93 C94 1.54(2) .
C93 C96 1.497(19) .
C93 C97 1.56(3) .
C93 C98 1.58(2) .
C94 H94A 0.9900 .
C94 H94B 0.9900 .
C94 C95 1.56(4) .
C96 H96A 0.9800 .
C96 H96B 0.9800 .
C96 H96C 0.9800 .
C97 H97A 0.9800 .
C97 H97B 0.9800 .
C97 H97C 0.9800 .
C98 H98A 0.9800 .
C98 H98B 0.9800 .
C98 H98C 0.9800 .
C141 C142 1.54(3) .
C142 H14A 0.9900 .
C142 H14B 0.9900 .
C142 C143 1.52(3) .
C143 C144 1.55(3) .
C143 C146 1.53(3) .
C143 C147 1.52(3) .
C144 H14C 0.9900 .
C144 H14D 0.9900 .
C144 C145 1.52(3) .
C145 Cd2 2.74(2) 4_556
C146 H14E 0.9800 .
C146 H14F 0.9800 .
C146 H14G 0.9800 .
C147 H14H 0.9800 .
C147 H14I 0.9800 .
C147 H14J 0.9800 .
C151 C152 1.62(4) .
C152 H15A 0.9900 .
C152 H15B 0.9900 .
C152 C153 1.52(2) .
C153 C154 1.50(2) .
C153 C156 1.55(2) .
C153 C157 1.50(2) .
C154 H15C 0.9900 .
C154 H15D 0.9900 .
C154 C155 1.45(4) .
C156 H15E 0.9800 .
C156 H15F 0.9800 .
C156 H15G 0.9800 .
C157 H15H 0.9800 .
C157 H15I 0.9800 .
C157 H15J 0.9800 .
Cd3 O11 2.530(16) .
Cd3 O12 2.294(13) .
Cd3 O15 2.196(12) .
Cd3 O22 2.219(12) .
Cd3 N13 2.28(2) .
Cd3 N21 2.38(2) 4_456
Cd4 O15 2.391(12) .
Cd4 O16 2.643(12) .
Cd4 O17 2.325(13) .
Cd4 O18 2.565(16) .
Cd4 O21 2.287(12) .
Cd4 N7 2.32(2) .
Cd4 N10 2.35(2) .
Cd5 O13 2.230(13) 1_655
Cd5 O19 2.304(14) 2_564
Cd5 O20 2.430(16) 2_564
Cd5 O24 2.215(12) .
Cd5 N9 2.382(19) 4_556
Cd5 N12 2.33(2) 4_566
Cd6 O9 2.475(16) 2_565
Cd6 O10 2.351(13) 2_565
Cd6 O14 2.278(12) 1_655
Cd6 O24 2.316(11) .
Cd6 N15 2.389(19) 4_566
Cd6 N19 2.30(2) .
O9 Cd6 2.475(16) 2_564
O9 C101 1.27(3) .
O10 Cd6 2.351(13) 2_564
O10 C101 1.27(3) .
O11 C105 1.27(3) .
O12 C105 1.26(3) .
O13 Cd5 2.230(12) 1_455
O13 C115 1.25(3) .
O14 Cd6 2.278(12) 1_455
O14 C115 1.24(3) .
O15 C111 1.31(2) .
O16 C111 1.18(3) .
O17 C121 1.27(3) .
O18 C121 1.23(3) .
O19 Cd5 2.304(14) 2_565
O19 C125 1.29(3) .
O20 Cd5 2.430(16) 2_565
O20 C125 1.28(3) .
O21 C131 1.20(2) .
O22 C131 1.27(3) .
O23 C135 1.23(3) .
O24 C135 1.33(2) .
N7 C21 1.36(3) .
N7 C25 1.36(3) .
N8 H8 0.8800 .
N8 C23 1.34(3) .
N8 C28 1.39(3) .
N9 Cd5 2.382(19) 4_456
N9 C26 1.33(3) .
N9 C30 1.34(3) .
N10 C36 1.31(3) .
N10 C40 1.36(3) .
N11 H11A 0.8800 .
N11 C33 1.38(3) .
N11 C38 1.39(3) .
N12 Cd5 2.33(2) 4_466
N12 C31 1.34(3) .
N12 C35 1.36(3) .
N13 C41 1.33(3) .
N13 C45 1.35(3) .
N14 H14K 0.8800 .
N14 C43 1.42(3) .
N14 C48 1.39(3) .
N15 Cd6 2.389(19) 4_466
N15 C46 1.33(3) .
N15 C50 1.32(3) .
N19 C61 1.30(3) .
N19 C65 1.36(3) .
N20 H20A 0.8800 .
N20 C63 1.38(3) .
N20 C68 1.37(3) .
N21 Cd3 2.38(2) 4_556
N21 C66 1.31(3) .
N21 C70 1.36(3) .
C21 H21 0.9500 .
C21 C22 1.35(3) .
C22 H22 0.9500 .
C22 C23 1.43(3) .
C23 C24 1.40(3) .
C24 H24 0.9500 .
C24 C25 1.36(3) .
C25 H25 0.9500 .
C26 H26 0.9500 .
C26 C27 1.38(3) .
C27 H27 0.9500 .
C27 C28 1.44(3) .
C28 C29 1.36(3) .
C29 H29 0.9500 .
C29 C30 1.39(4) .
C30 H30 0.9500 .
C31 H31 0.9500 .
C31 C32 1.38(3) .
C32 H32 0.9500 .
C32 C33 1.41(3) .
C33 C34 1.36(3) .
C34 H34 0.9500 .
C34 C35 1.41(3) .
C35 H35 0.9500 .
C36 H36 0.9500 .
C36 C37 1.36(3) .
C37 H37 0.9500 .
C37 C38 1.42(3) .
C38 C39 1.37(3) .
C39 H39 0.9500 .
C39 C40 1.38(4) .
C40 H40 0.9500 .
C41 H41 0.9500 .
C41 C42 1.35(3) .
C42 H42 0.9500 .
C42 C43 1.38(3) .
C43 C44 1.41(3) .
C44 H44 0.9500 .
C44 C45 1.36(3) .
C45 H45 0.9500 .
C46 H46 0.9500 .
C46 C47 1.37(3) .
C47 H47 0.9500 .
C47 C48 1.34(3) .
C48 C49 1.42(3) .
C49 H49 0.9500 .
C49 C50 1.39(3) .
C50 H50 0.9500 .
C61 H61 0.9500 .
C61 C62 1.34(3) .
C62 H62 0.9500 .
C62 C63 1.41(4) .
C63 C64 1.41(3) .
C64 H64 0.9500 .
C64 C65 1.36(3) .
C65 H65 0.9500 .
C66 H66 0.9500 .
C66 C67 1.37(3) .
C67 H67 0.9500 .
C67 C68 1.41(3) .
C68 C69 1.37(3) .
C69 H69 0.9500 .
C69 C70 1.39(3) .
C70 H70 0.9500 .
C101 C102 1.51(3) .
C102 H10A 0.9900 .
C102 H10B 0.9900 .
C102 C103 1.55(3) .
C103 C104 1.50(3) .
C103 C106 1.52(4) .
C103 C107 1.54(4) .
C104 H10C 0.9900 .
C104 H10D 0.9900 .
C104 C105 1.53(3) .
C106 H10E 0.9800 .
C106 H10F 0.9800 .
C106 H10G 0.9800 .
C107 H10H 0.9800 .
C107 H10I 0.9800 .
C107 H10J 0.9800 .
C111 C112 1.54(3) .
C112 H11B 0.9900 .
C112 H11C 0.9900 .
C112 C113 1.53(2) .
C113 C114 1.50(2) .
C113 C116 1.50(3) .
C113 C117 1.50(2) .
C114 H11D 0.9900 .
C114 H11E 0.9900 .
C114 C115 1.57(2) .
C116 H11F 0.9800 .
C116 H11G 0.9800 .
C116 H11H 0.9800 .
C117 H11I 0.9800 .
C117 H11J 0.9800 .
C117 H11K 0.9800 .
C121 C122 1.48(3) .
C122 H12A 0.9900 .
C122 H12B 0.9900 .
C122 C123 1.55(3) .
C123 C124 1.54(3) .
C123 C126 1.58(4) .
C123 C127 1.54(4) .
C124 H12C 0.9900 .
C124 H12D 0.9900 .
C124 C125 1.48(3) .
C125 Cd5 2.74(2) 2_565
C126 H12E 0.9800 .
C126 H12F 0.9800 .
C126 H12G 0.9800 .
C127 H12H 0.9800 .
C127 H12I 0.9800 .
C127 H12J 0.9800 .
C131 C132 1.56(2) .
C132 H13A 0.9900 .
C132 H13B 0.9900 .
C132 C133 1.53(2) .
C133 C134 1.54(2) .
C133 C136 1.49(2) .
C133 C137 1.54(3) .
C134 H13C 0.9900 .
C134 H13D 0.9900 .
C134 C135 1.50(3) .
C136 H13E 0.9800 .
C136 H13F 0.9800 .
C136 H13G 0.9800 .
C137 H13H 0.9800 .
C137 H13I 0.9800 .
C137 H13J 0.9800 .

loop_
_geom_hbond_atom_site_label_D
_geom_hbond_atom_site_label_H
_geom_hbond_atom_site_label_A
_geom_hbond_distance_DH
_geom_hbond_distance_HA
_geom_hbond_distance_DA
_geom_hbond_angle_DHA
_geom_hbond_site_symmetry_A
N2 H2 O10 0.88 2.00 2.86(3) 165.2 3_645
N5 H5 O19 0.88 1.99 2.84(3) 161.7 4_556
N17 H17 O12 0.88 1.96 2.83(2) 170.9 .
N23 H23 O17 0.88 1.97 2.85(2) 177.5 2_564
N8 H8 O28 0.88 1.98 2.85(3) 168.5 4_456
N11 H11A O3 0.88 1.97 2.82(3) 163.7 3
N14 H14K O2 0.88 1.95 2.82(3) 168.8 3
N20 H20A O25 0.88 1.98 2.82(3) 158.6 .

loop_
_twin_individual_id
_twin_individual_mass_fraction_refined
1 0.60(6)
2 0.40(6)
